data_1569351
loop_
_publ_author_name
'Sun, Zhitao'
'Fan, Wei'
'Han, Yi'
'Yuan, Wei'
'Ni, Yong'
'Wang, Jinyi'
'Wei, Haipeng'
'Zhao, Yanli'
'Sun, Zhe'
'Wu, Jishan'

_publ_section_title
;
 Helical fused 1,2:8,9-dibenzozethrene oligomers with up to 201&#xb0;
 end-to-end twist: "one-pot" synthesis and chiral resolution.
;
_journal_issue 29
_journal_name_full 'Chemical science'
_journal_page_first 7922
_journal_page_last 7927
_journal_paper_doi 10.1039/d3sc02285d
_journal_volume 14
_journal_year 2023
_chemical_formula_moiety 'C110 H102, 4(C7 H8)'
_chemical_formula_sum 'C138 H134'
_chemical_formula_weight 1792.44
_space_group_crystal_system triclinic
_space_group_IT_number 2
_space_group_name_Hall '-P 1'
_space_group_name_H-M_alt 'P -1'
_atom_sites_solution_hydrogens geom
_atom_sites_solution_primary dual
_audit_creation_date 2022-08-05
_audit_creation_method
;
Olex2 1.3
(compiled 2020.11.12 svn.r5f609507 for OlexSys, GUI svn.r6408)
;
_audit_update_record
;
2023-03-14 deposited with the CCDC.	2023-06-20 downloaded from the CCDC.
;
_cell_angle_alpha 86.013(3)
_cell_angle_beta 86.561(3)
_cell_angle_gamma 73.993(3)
_cell_formula_units_Z 2
_cell_length_a 15.4947(8)
_cell_length_b 17.9161(9)
_cell_length_c 19.1436(10)
_cell_measurement_reflns_used 9602
_cell_measurement_temperature 100.0
_cell_measurement_theta_max 66.72
_cell_measurement_theta_min 3.84
_cell_volume 5091.3(5)
_computing_cell_refinement 'SAINT V8.38A (?, 2016)'
_computing_data_reduction 'SAINT V8.38A (?, 2016)'
_computing_molecular_graphics 'Olex2 1.3 (Dolomanov et al., 2009)'
_computing_publication_material 'Olex2 1.3 (Dolomanov et al., 2009)'
_computing_structure_refinement 'XL  (Sheldrick, 2008)'
_computing_structure_solution 'SHELXT 2014/5 (Sheldrick, 2014)'
_diffrn_ambient_temperature 100.0
_diffrn_measured_fraction_theta_full 0.977
_diffrn_measured_fraction_theta_max 0.977
_diffrn_measurement_device_type 'Bruker APEX-II CCD'
_diffrn_measurement_method '\f and \w scans'
_diffrn_radiation_type CuK\a
_diffrn_radiation_wavelength 1.54178
_diffrn_reflns_av_R_equivalents 0.0531
_diffrn_reflns_av_unetI/netI 0.0484
_diffrn_reflns_Laue_measured_fraction_full 0.977
_diffrn_reflns_Laue_measured_fraction_max 0.977
_diffrn_reflns_limit_h_max 17
_diffrn_reflns_limit_h_min -18
_diffrn_reflns_limit_k_max 21
_diffrn_reflns_limit_k_min -21
_diffrn_reflns_limit_l_max 19
_diffrn_reflns_limit_l_min -22
_diffrn_reflns_number 83077
_diffrn_reflns_point_group_measured_fraction_full 0.977
_diffrn_reflns_point_group_measured_fraction_max 0.977
_diffrn_reflns_theta_full 66.857
_diffrn_reflns_theta_max 66.857
_diffrn_reflns_theta_min 2.570
_diffrn_source_current 1.1
_diffrn_source_power 0.055
_diffrn_source_voltage 50.0
_diffrn_standards_number 0
_exptl_absorpt_coefficient_mu 0.491
_exptl_absorpt_correction_T_max 0.7528
_exptl_absorpt_correction_T_min 0.6015
_exptl_absorpt_correction_type multi-scan
_exptl_absorpt_process_details
;
SADABS-2016/2 (Bruker,2016/2) was used for absorption correction.
wR2(int) was 0.1212 before and 0.0799 after correction.
The Ratio of minimum to maximum transmission is 0.7990.
The \l/2 correction factor is Not present.
;
_exptl_crystal_colour 'metallic dark violet'
_exptl_crystal_colour_lustre metallic
_exptl_crystal_colour_modifier dark
_exptl_crystal_colour_primary violet
_exptl_crystal_density_diffrn 1.169
_exptl_crystal_description block
_exptl_crystal_F_000 1924
_exptl_crystal_size_max 0.22
_exptl_crystal_size_mid 0.12
_exptl_crystal_size_min 0.07
_refine_diff_density_max 0.446
_refine_diff_density_min -0.345
_refine_diff_density_rms 0.063
_refine_ls_extinction_coef 0.00050(8)
_refine_ls_extinction_expression Fc^*^=kFc[1+0.001xFc^2^\l^3^/sin(2\q)]^-1/4^
_refine_ls_extinction_method 'SHELXL-2017/1 (Sheldrick 2017)'
_refine_ls_goodness_of_fit_ref 1.043
_refine_ls_hydrogen_treatment constr
_refine_ls_matrix_type full
_refine_ls_number_parameters 1300
_refine_ls_number_reflns 17695
_refine_ls_number_restraints 99
_refine_ls_restrained_S_all 1.050
_refine_ls_R_factor_all 0.0652
_refine_ls_R_factor_gt 0.0585
_refine_ls_shift/su_max 0.000
_refine_ls_shift/su_mean 0.000
_refine_ls_structure_factor_coef Fsqd
_refine_ls_weighting_details 'w=1/[\s^2^(Fo^2^)+(0.0701P)^2^+3.8495P] where P=(Fo^2^+2Fc^2^)/3'
_refine_ls_weighting_scheme calc
_refine_ls_wR_factor_gt 0.1513
_refine_ls_wR_factor_ref 0.1568
_reflns_Friedel_coverage 0.000
_reflns_number_gt 15600
_reflns_number_total 17695
_reflns_threshold_expression 'I > 2\s(I)'
_cod_data_source_file d3sc02285d10.cif
_cod_data_source_block 1
_cod_depositor_comments 'Adding full bibliography for 1569350--1569353.cif.'
_cod_database_code 1569351
_shelx_shelxl_version_number 2017/1
_shelx_space_group_comment
;
The symmetry employed for this shelxl refinement is uniquely defined
by the following loop, which should always be used as a source of
symmetry information in preference to the above space-group names.
They are only intended as comments.
;
_olex2_refinement_description
;
1. Fixed Uiso
 At 1.2 times of:
  All C(H) groups, All C(H,H) groups
 At 1.5 times of:
  All C(H,H,H) groups
2. Restrained distances
 C03O-C03R \\sim C2-C3
 with sigma of 0.02
 C03O-C03S \\sim C2-C4
 with sigma of 0.02
 C03R-C03U \\sim C3-C03V
 with sigma of 0.04
 C03P-C03R \\sim C5-C3
 with sigma of 0.02
 C03P-C03U \\sim C5-C03V
 with sigma of 0.02
 C03P-C03T \\sim C5-C6
 with sigma of 0.04
 C03Q-C03R \\sim C1-C3
 with sigma of 0.02
 C03P-C03Q \\sim C5-C1
 with sigma of 0.04
 C03S-C03T \\sim C4-C6
 with sigma of 0.02
 C03R-C03S \\sim C3-C4
 with sigma of 0.04
 C03T-C03U \\sim C6-C03V
 with sigma of 0.02
 C03S-C03U \\sim C4-C03V
 with sigma of 0.04
 C03O-C03P \\sim C2-C5
 with sigma of 0.04
 C03O-C03Q \\sim C2-C1
 with sigma of 0.04
 C03O-C03T \\sim C2-C6
 with sigma of 0.04
3. Uiso/Uaniso restraints and constraints
Uanis(C03V) \\sim Ueq, Uanis(C1) \\sim Ueq, Uanis(C3) \\sim Ueq, Uanis(C5)
\\sim Ueq, Uanis(C2) \\sim Ueq, Uanis(C4) \\sim Ueq, Uanis(C6) \\sim Ueq: with
sigma of 0.01 and sigma for terminal atoms of 0.02
Uanis(C03T) \\sim Ueq, Uanis(C03Q) \\sim Ueq, Uanis(C03R) \\sim Ueq,
Uanis(C03O) \\sim Ueq, Uanis(C03P) \\sim Ueq, Uanis(C03S) \\sim Ueq,
Uanis(C03U) \\sim Ueq: with sigma of 0.01 and sigma for terminal atoms of 0.02
4. Others
 Fixed Sof: C03Q(0.5) H14(0.5) HS(0.5) HT(0.5) C03R(0.5) C03O(0.5) H15(0.5)
 C03S(0.5) H16(0.5) C03T(0.5) H17(0.5) C03U(0.5) H18(0.5) C03P(0.5) H19(0.5)
 C1(0.5) H1A(0.5) H1B(0.5) H1C(0.5) C5(0.5) H5A(0.5) C03V(0.5) H20(0.5) C6(0.5)
 H6A(0.5) C4(0.5) H4A(0.5) C2(0.5) H2A(0.5) C3(0.5)
5.a Secondary CH2 refined with riding coordinates:
 C00M(H00A,H00B), C01G(H01A,H01C), C01N(H01D,H01E), C01Q(H01F,H01G), C01Z(H01H,
 H01J), C021(H02A,H02B), C023(H02C,H02D), C024(H02E,H02F), C028(H02G,H02H),
 C02D(H02J,H02K), C02F(H02O,H02P), C02H(H02R,H02S), C02M(H02Y,H), C02O(H02,HC),
 C02P(H1,HD), C02R(H3,HE), C02Y(H8,HN), C031(H03A,H03B)
5.b Aromatic/amide H refined with riding coordinates:
 C003(H003), C00D(H00D), C00E(H00E), C00H(H00H), C00N(H00N), C00R(H00R),
 C00T(H00T), C014(H014), C017(H017), C01B(H01B), C01I(H01I), C01K(H01K),
 C01L(H01L), C01M(H01M), C01P(H01P), C01R(H01R), C01V(H01V), C01X(H01X),
 C01Y(H01Y), C020(H020), C022(H022), C025(H025), C026(H026), C027(H027),
 C029(H029), C02A(H02I), C02G(H02Q), C02I(H02T), C02L(H02X), C02Q(H2), C02X(H9),
  C030(H030), C032(H032), C033(H033), C038(H038), C039(H039), C03A(H03Y),
 C03C(H03R), C03D(H03Z), C03F(H03), C03H(H11), C03I(H03S), C03J(H12),
 C03K(H03T), C03M(H03U), C03O(H15), C03S(H16), C03T(H17), C03U(H18), C03P(H19),
 C5(H5A), C03V(H20), C6(H6A), C4(H4A), C2(H2A)
5.c Fitted hexagon refined as free rotating group:
 C03R(C03O,C03S,C03T,C03U,C03P), C5(C03V,C6,C4,C2,C3)
5.d Idealised Me refined as rotating group:
 C02E(H02L,H02M,H02N), C02J(H02U,H02V,H02W), C02N(H02Z,HA,HB), C02S(H4,HF,HG),
 C02T(H5,HH,HI), C02U(H6,HJ,HK), C02W(H7,HL,HM), C02Z(H10,HO,HP), C034(H03C,
 H03D,H03E), C035(H03F,H03G,H03H), C037(H03I,H03J,H03K), C03E(H03L,H03M,H03N),
 C03G(H03O,H03P,H03Q), C03L(H13,HQ,HR), C03N(H03V,H03W,H03X), C03Q(H14,HS,HT),
 C1(H1A,H1B,H1C)
;
_olex2_submission_special_instructions 'No special instructions were received'

loop_
_space_group_symop_operation_xyz
'x, y, z'
'-x, -y, -z'

loop_
_atom_site_label
_atom_site_type_symbol
_atom_site_fract_x
_atom_site_fract_y
_atom_site_fract_z
_atom_site_U_iso_or_equiv
_atom_site_adp_type
_atom_site_occupancy
_atom_site_site_symmetry_order
_atom_site_calc_flag
_atom_site_refinement_flags_posn
_atom_site_refinement_flags_adp
_atom_site_refinement_flags_occupancy
_atom_site_disorder_assembly
_atom_site_disorder_group
C001 C 0.23917(12) 0.43733(10) 0.30409(9) 0.0203(4) Uani 1 1 d . . . . .
C002 C 0.13531(11) 0.43771(10) 0.21179(9) 0.0192(3) Uani 1 1 d . . . . .
C003 C 0.43042(12) 0.61105(10) 0.51321(9) 0.0211(4) Uani 1 1 d . . . . .
H003 H 0.448986 0.634400 0.550590 0.025 Uiso 1 1 calc R U . . .
C004 C 0.28246(12) 0.35807(10) 0.29419(9) 0.0209(4) Uani 1 1 d . . . . .
C005 C 0.17591(11) 0.25179(10) 0.00243(9) 0.0196(4) Uani 1 1 d . . . . .
C006 C 0.19159(11) 0.32772(10) -0.00406(9) 0.0196(4) Uani 1 1 d . . . . .
C007 C 0.18661(11) 0.37068(10) 0.05931(9) 0.0198(4) Uani 1 1 d . . . . .
C008 C 0.17211(11) 0.21446(10) 0.06879(9) 0.0199(4) Uani 1 1 d . . . . .
C009 C 0.18790(11) 0.33140(10) 0.12391(9) 0.0192(4) Uani 1 1 d . . . . .
C00A C 0.20437(12) 0.59251(10) 0.58073(9) 0.0210(4) Uani 1 1 d . . . . .
C00B C 0.27075(12) 0.48471(10) 0.35068(9) 0.0202(4) Uani 1 1 d . . . . .
C00C C 0.19963(12) 0.53797(10) 0.39130(9) 0.0205(4) Uani 1 1 d . . . . .
C00D C 0.48849(12) 0.58802(11) 0.45763(9) 0.0230(4) Uani 1 1 d . . . . .
H00D H 0.546093 0.597260 0.455987 0.028 Uiso 1 1 calc R U . . .
C00E C 0.05504(12) 0.47578(10) 0.17790(9) 0.0210(4) Uani 1 1 d . . . . .
H00E H 0.038010 0.452977 0.139467 0.025 Uiso 1 1 calc R U . . .
C00F C 0.31640(12) 0.56555(10) 0.45877(9) 0.0207(4) Uani 1 1 d . . . . .
C00G C 0.34085(11) 0.76489(10) 0.68987(9) 0.0216(4) Uani 1 1 d . . . . .
C00H C 0.20597(12) 0.35865(11) -0.07046(9) 0.0222(4) Uani 1 1 d . . . . .
H00H H 0.217239 0.408292 -0.075621 0.027 Uiso 1 1 calc R U . . .
C00I C 0.20603(11) 0.24627(10) 0.12703(9) 0.0199(4) Uani 1 1 d . . . . .
C00J C 0.16310(11) 0.21530(10) -0.05903(9) 0.0211(4) Uani 1 1 d . . . . .
C00K C 0.29675(12) 0.23962(10) 0.22937(9) 0.0219(4) Uani 1 1 d . . . . .
C00L C 0.31657(11) 0.65213(10) 0.76154(9) 0.0203(4) Uani 1 1 d . . . . .
C00M C 0.11732(12) 0.51487(10) 0.01522(9) 0.0223(4) Uani 1 1 d . . . . .
H00A H 0.109704 0.499770 -0.032321 0.027 Uiso 1 1 calc R U . . .
H00B H 0.060920 0.517212 0.043255 0.027 Uiso 1 1 calc R U . . .
C00N C 0.18116(12) 0.24969(11) -0.12588(9) 0.0234(4) Uani 1 1 d . . . . .
H00N H 0.177068 0.224756 -0.167273 0.028 Uiso 1 1 calc R U . . .
C00O C 0.15858(11) 0.47260(10) 0.27054(9) 0.0196(4) Uani 1 1 d . . . . .
C00P C 0.09993(12) 0.54417(10) 0.29487(9) 0.0205(4) Uani 1 1 d . . . . .
C00Q C 0.22824(12) 0.55773(10) 0.45779(9) 0.0209(4) Uani 1 1 d . . . . .
C00R C 0.39125(13) 0.86109(11) 0.74802(10) 0.0268(4) Uani 1 1 d . . . . .
H00R H 0.404733 0.909848 0.745212 0.032 Uiso 1 1 calc R U . . .
C00S C 0.34456(11) 0.72042(10) 0.75610(9) 0.0204(4) Uani 1 1 d . . . . .
C00T C 0.46435(12) 0.55071(11) 0.40257(9) 0.0226(4) Uani 1 1 d . . . . .
H00T H 0.506616 0.533947 0.364964 0.027 Uiso 1 1 calc R U . . .
C00U C 0.19219(11) 0.36494(10) 0.19122(9) 0.0196(4) Uani 1 1 d . . . . .
C00V C 0.25608(11) 0.32123(10) 0.23830(9) 0.0201(4) Uani 1 1 d . . . . .
C00W C 0.37480(11) 0.62355(11) 0.88010(9) 0.0226(4) Uani 1 1 d . . . . .
C00X C 0.19161(12) 0.61324(10) 0.70934(9) 0.0208(4) Uani 1 1 d . . . . .
C00Y C 0.33833(11) 0.59983(11) 0.82098(9) 0.0211(4) Uani 1 1 d . . . . .
C00Z C 0.11882(12) 0.57145(11) 0.36145(9) 0.0217(4) Uani 1 1 d . . . . .
C010 C 0.28142(12) 0.62030(10) 0.57461(9) 0.0203(4) Uani 1 1 d . . . . .
C011 C 0.29730(11) 0.66314(10) 0.63284(9) 0.0203(4) Uani 1 1 d . . . . .
C012 C 0.51819(13) 0.70462(11) 0.94714(10) 0.0262(4) Uani 1 1 d . . . . .
C013 C 0.34211(12) 0.60073(10) 0.51631(9) 0.0207(4) Uani 1 1 d . . . . .
C014 C 0.00178(12) 0.54507(11) 0.19996(9) 0.0238(4) Uani 1 1 d . . . . .
H014 H -0.050818 0.570728 0.175575 0.029 Uiso 1 1 calc R U . . .
C015 C 0.35753(12) 0.49021(10) 0.35089(9) 0.0211(4) Uani 1 1 d . . . . .
C016 C 0.13476(12) 0.15043(10) 0.07678(9) 0.0218(4) Uani 1 1 d . . . . .
C017 C 0.02355(12) 0.57909(11) 0.25825(9) 0.0240(4) Uani 1 1 d . . . . .
H017 H -0.015052 0.627043 0.272728 0.029 Uiso 1 1 calc R U . . .
C018 C 0.17584(12) 0.56295(10) 0.52133(9) 0.0215(4) Uani 1 1 d . . . . .
C019 C 0.26516(12) 0.20220(10) 0.17465(9) 0.0211(4) Uani 1 1 d . . . . .
C01A C 0.38895(11) 0.69810(11) 0.87846(9) 0.0225(4) Uani 1 1 d . . . . .
C01B C 0.11121(12) 0.12022(11) 0.14360(9) 0.0252(4) Uani 1 1 d . . . . .
H01B H 0.121508 0.143122 0.184497 0.030 Uiso 1 1 calc R U . . .
C01C C 0.42509(12) 0.72314(11) 0.94110(9) 0.0246(4) Uani 1 1 d . . . . .
C01D C 0.38030(12) 0.53795(10) 0.40213(9) 0.0208(4) Uani 1 1 d . . . . .
C01E C 0.15460(12) 0.59356(11) 0.64682(9) 0.0219(4) Uani 1 1 d . . . . .
C01F C 0.32214(11) 0.73148(10) 0.62675(9) 0.0210(4) Uani 1 1 d . . . . .
C01G C 0.19512(12) 0.45284(10) 0.04936(9) 0.0207(4) Uani 1 1 d . . . . .
H01A H 0.250697 0.451432 0.020519 0.025 Uiso 1 1 calc R U . . .
H01C H 0.203267 0.470190 0.095901 0.025 Uiso 1 1 calc R U . . .
C01H C 0.13437(12) 0.14714(11) -0.05202(9) 0.0228(4) Uani 1 1 d . . . . .
C01I C 0.33220(12) 0.52179(11) 0.82246(9) 0.0240(4) Uani 1 1 d . . . . .
H01I H 0.307681 0.505148 0.783982 0.029 Uiso 1 1 calc R U . . .
C01J C 0.26895(12) 0.63706(10) 0.70250(9) 0.0202(4) Uani 1 1 d . . . . .
C01K C 0.36387(12) 0.83422(11) 0.68787(10) 0.0255(4) Uani 1 1 d . . . . .
H01K H 0.361187 0.864523 0.644907 0.031 Uiso 1 1 calc R U . . .
C01L C 0.20428(12) 0.31818(11) -0.13076(9) 0.0238(4) Uani 1 1 d . . . . .
H01L H 0.219448 0.338846 -0.175399 0.029 Uiso 1 1 calc R U . . .
C01M C 0.09725(12) 0.53598(11) 0.52949(9) 0.0252(4) Uani 1 1 d . . . . .
H01M H 0.077599 0.515572 0.490752 0.030 Uiso 1 1 calc R U . . .
C01N C 0.31078(13) 0.11685(11) 0.16603(10) 0.0252(4) Uani 1 1 d . . . . .
H01D H 0.273951 0.095096 0.136873 0.030 Uiso 1 1 calc R U . . .
H01E H 0.315004 0.088603 0.212569 0.030 Uiso 1 1 calc R U . . .
C01O C 0.09302(15) 0.03608(12) -0.23494(10) 0.0304(4) Uani 1 1 d . . . . .
C01P C 0.36003(13) 0.19914(11) 0.27609(10) 0.0265(4) Uani 1 1 d . . . . .
H01P H 0.386425 0.145105 0.271291 0.032 Uiso 1 1 calc R U . . .
C01Q C 0.13501(12) 0.61984(11) 0.77705(9) 0.0226(4) Uani 1 1 d . . . . .
H01F H 0.172523 0.621319 0.816737 0.027 Uiso 1 1 calc R U . . .
H01G H 0.111312 0.573858 0.785210 0.027 Uiso 1 1 calc R U . . .
C01R C 0.34925(12) 0.31294(11) 0.33944(9) 0.0256(4) Uani 1 1 d . . . . .
H01R H 0.368170 0.336860 0.376266 0.031 Uiso 1 1 calc R U . . .
C01S C 0.11647(12) 0.11648(11) 0.01536(9) 0.0239(4) Uani 1 1 d . . . . .
C01T C 0.04197(13) 0.13927(11) -0.15386(9) 0.0266(4) Uani 1 1 d . . . . .
C01U C 0.37747(11) 0.74556(10) 0.81625(9) 0.0215(4) Uani 1 1 d . . . . .
C01V C 0.07800(12) 0.56768(11) 0.65064(9) 0.0253(4) Uani 1 1 d . . . . .
H01V H 0.043778 0.569296 0.693653 0.030 Uiso 1 1 calc R U . . .
C01W C 0.11976(13) 0.10890(11) -0.11589(9) 0.0243(4) Uani 1 1 d . . . . .
C01X C 0.38637(13) 0.23566(11) 0.33042(10) 0.0290(4) Uani 1 1 d . . . . .
H01X H 0.430573 0.206204 0.361283 0.035 Uiso 1 1 calc R U . . .
C01Y C 0.36077(12) 0.47033(12) 0.87795(10) 0.0268(4) Uani 1 1 d . . . . .
H01Y H 0.358692 0.417950 0.876586 0.032 Uiso 1 1 calc R U . . .
C01Z C 0.05007(12) 0.64100(11) 0.39052(9) 0.0250(4) Uani 1 1 d . . . . .
H01H H 0.057481 0.641116 0.441519 0.030 Uiso 1 1 calc R U . . .
H01J H -0.010936 0.636061 0.383819 0.030 Uiso 1 1 calc R U . . .
C020 C 0.39870(12) 0.81833(11) 0.81008(10) 0.0248(4) Uani 1 1 d . . . . .
H020 H 0.418263 0.837205 0.849742 0.030 Uiso 1 1 calc R U . . .
C021 C 0.42687(12) 0.45808(11) 0.29385(9) 0.0248(4) Uani 1 1 d . . . . .
H02A H 0.411962 0.413877 0.273888 0.030 Uiso 1 1 calc R U . . .
H02B H 0.486597 0.438292 0.314384 0.030 Uiso 1 1 calc R U . . .
C022 C 0.05003(13) 0.53903(12) 0.59187(10) 0.0273(4) Uani 1 1 d . . . . .
H022 H -0.002721 0.521537 0.595851 0.033 Uiso 1 1 calc R U . . .
C023 C 0.05614(12) 0.69457(12) 0.77306(10) 0.0267(4) Uani 1 1 d . . . . .
H02C H 0.020235 0.692989 0.732393 0.032 Uiso 1 1 calc R U . . .
H02D H 0.016751 0.695457 0.815845 0.032 Uiso 1 1 calc R U . . .
C024 C 0.13414(13) 0.59470(11) 0.01005(11) 0.0303(4) Uani 1 1 d . . . . .
H02E H 0.146734 0.607871 0.057073 0.036 Uiso 1 1 calc R U . . .
H02F H 0.187820 0.593349 -0.021126 0.036 Uiso 1 1 calc R U . . .
C025 C 0.08044(14) 0.05095(12) 0.02538(10) 0.0320(4) Uani 1 1 d . . . . .
H025 H 0.070221 0.026166 -0.014403 0.038 Uiso 1 1 calc R U . . .
C026 C 0.39342(12) 0.49473(12) 0.93742(10) 0.0285(4) Uani 1 1 d . . . . .
H026 H 0.411192 0.459279 0.976554 0.034 Uiso 1 1 calc R U . . .
C027 C 0.02976(14) 0.10202(12) -0.21253(10) 0.0299(4) Uani 1 1 d . . . . .
H027 H -0.023341 0.122350 -0.237840 0.036 Uiso 1 1 calc R U . . .
C028 C 0.32075(13) 0.77840(11) 0.55768(9) 0.0248(4) Uani 1 1 d . . . . .
H02G H 0.325972 0.743545 0.518797 0.030 Uiso 1 1 calc R U . . .
H02H H 0.373534 0.799663 0.553618 0.030 Uiso 1 1 calc R U . . .
C029 C 0.39932(12) 0.56907(12) 0.93849(9) 0.0264(4) Uani 1 1 d . . . . .
H029 H 0.420252 0.585097 0.979026 0.032 Uiso 1 1 calc R U . . .
C02A C 0.07422(15) 0.05922(13) 0.15046(10) 0.0335(5) Uani 1 1 d . . . . .
H02I H 0.057683 0.040876 0.195656 0.040 Uiso 1 1 calc R U . . .
C02B C 0.36716(13) 0.76377(12) 0.99313(10) 0.0318(4) Uani 1 1 d . . . . .
C02C C 0.18447(14) 0.04177(12) -0.13756(10) 0.0301(4) Uani 1 1 d . . . . .
C02D C 0.43115(13) 0.52004(12) 0.23492(9) 0.0293(4) Uani 1 1 d . . . . .
H02J H 0.444613 0.564553 0.255493 0.035 Uiso 1 1 calc R U . . .
H02K H 0.481355 0.497733 0.201439 0.035 Uiso 1 1 calc R U . . .
C02E C 0.05470(15) 0.65713(12) -0.01809(11) 0.0354(5) Uani 1 1 d . . . . .
H02L H 0.041264 0.643811 -0.064268 0.053 Uiso 1 1 calc R U . . .
H02M H 0.069167 0.707204 -0.022319 0.053 Uiso 1 1 calc R U . . .
H02N H 0.002258 0.660770 0.014089 0.053 Uiso 1 1 calc R U . . .
C02F C 0.08568(13) 0.76954(12) 0.76608(10) 0.0301(4) Uani 1 1 d . . . . .
H02O H 0.131355 0.765607 0.727072 0.036 Uiso 1 1 calc R U . . .
H02P H 0.033272 0.813498 0.753719 0.036 Uiso 1 1 calc R U . . .
C02G C 0.16941(15) 0.00670(12) -0.19671(10) 0.0323(4) Uani 1 1 d . . . . .
H02Q H 0.212910 -0.038794 -0.211280 0.039 Uiso 1 1 calc R U . . .
C02H C 0.23469(14) 0.84596(12) 0.55011(10) 0.0310(4) Uani 1 1 d . . . . .
H02R H 0.227202 0.878356 0.591057 0.037 Uiso 1 1 calc R U . . .
H02S H 0.242099 0.878906 0.507709 0.037 Uiso 1 1 calc R U . . .
C02I C 0.55255(14) 0.72655(12) 1.00566(11) 0.0316(4) Uani 1 1 d . . . . .
H02T H 0.615811 0.714138 1.009620 0.038 Uiso 1 1 calc R U . . .
C02J C 0.58029(13) 0.66130(13) 0.89115(10) 0.0325(4) Uani 1 1 d . . . . .
H02U H 0.570172 0.609994 0.888219 0.049 Uiso 1 1 calc R U . . .
H02V H 0.642737 0.655024 0.902723 0.049 Uiso 1 1 calc R U . . .
H02W H 0.568448 0.690635 0.845971 0.049 Uiso 1 1 calc R U . . .
C02K C 0.49679(15) 0.76594(13) 1.05807(11) 0.0366(5) Uani 1 1 d . . . . .
C02L C 0.06052(16) 0.02335(13) 0.09034(11) 0.0373(5) Uani 1 1 d . . . . .
H02X H 0.037119 -0.020568 0.095404 0.045 Uiso 1 1 calc R U . . .
C02M C 0.05834(14) 0.71823(12) 0.35567(11) 0.0332(4) Uani 1 1 d . . . . .
H02Y H 0.055919 0.716684 0.304249 0.040 Uiso 1 1 calc R U . . .
H H 0.117282 0.725538 0.365850 0.040 Uiso 1 1 calc R U . . .
C02N C 0.12475(14) 0.78736(12) 0.83232(11) 0.0335(5) Uani 1 1 d . . . . .
H02Z H 0.143713 0.835158 0.823680 0.050 Uiso 1 1 calc R U . . .
HA H 0.176669 0.744135 0.845093 0.050 Uiso 1 1 calc R U . . .
HB H 0.078937 0.794216 0.870687 0.050 Uiso 1 1 calc R U . . .
C02O C 0.40511(14) 0.10435(13) 0.13163(12) 0.0373(5) Uani 1 1 d . . . . .
H02 H 0.401706 0.139346 0.088912 0.045 Uiso 1 1 calc R U . . .
HC H 0.444180 0.118874 0.164295 0.045 Uiso 1 1 calc R U . . .
C02P C 0.34520(14) 0.54993(15) 0.19485(11) 0.0380(5) Uani 1 1 d . . . . .
H1 H 0.329271 0.505444 0.176322 0.046 Uiso 1 1 calc R U . . .
HD H 0.295478 0.575946 0.227240 0.046 Uiso 1 1 calc R U . . .
C02Q C 0.40447(15) 0.78444(13) 1.05073(11) 0.0384(5) Uani 1 1 d . . . . .
H2 H 0.365558 0.812099 1.086182 0.046 Uiso 1 1 calc R U . . .
C02R C 0.14982(14) 0.82013(14) 0.54469(12) 0.0391(5) Uani 1 1 d . . . . .
H3 H 0.139562 0.790567 0.588576 0.047 Uiso 1 1 calc R U . . .
HE H 0.158552 0.784805 0.505781 0.047 Uiso 1 1 calc R U . . .
C02S C 0.07994(17) -0.00262(13) -0.29975(11) 0.0398(5) Uani 1 1 d . . . . .
H4 H 0.016063 0.012571 -0.310111 0.060 Uiso 1 1 calc R U . . .
HF H 0.100667 -0.059230 -0.291607 0.060 Uiso 1 1 calc R U . . .
HG H 0.114601 0.013719 -0.339515 0.060 Uiso 1 1 calc R U . . .
C02T C -0.02882(14) 0.21091(13) -0.13146(11) 0.0360(5) Uani 1 1 d . . . . .
H5 H -0.051741 0.201294 -0.083824 0.054 Uiso 1 1 calc R U . . .
HH H -0.078283 0.223177 -0.163647 0.054 Uiso 1 1 calc R U . . .
HI H -0.002393 0.254780 -0.132352 0.054 Uiso 1 1 calc R U . . .
C02U C 0.26660(14) 0.78421(16) 0.98720(12) 0.0463(6) Uani 1 1 d . . . . .
H6 H 0.249825 0.815300 0.943458 0.069 Uiso 1 1 calc R U . . .
HJ H 0.237081 0.814227 1.027067 0.069 Uiso 1 1 calc R U . . .
HK H 0.247565 0.736389 0.987225 0.069 Uiso 1 1 calc R U . . .
C02V C 0.39224(17) 1.07387(14) 0.68643(12) 0.0433(5) Uani 1 1 d . . . . .
C02W C 0.26918(16) 0.00874(14) -0.09840(13) 0.0435(6) Uani 1 1 d . . . . .
H7 H 0.254537 -0.013620 -0.052528 0.065 Uiso 1 1 calc R U . . .
HL H 0.297596 0.050187 -0.091921 0.065 Uiso 1 1 calc R U . . .
HM H 0.310604 -0.031882 -0.125244 0.065 Uiso 1 1 calc R U . . .
C02X C 0.48474(18) 1.05505(15) 0.69353(13) 0.0496(6) Uani 1 1 d . . . . .
H9 H 0.507956 1.076692 0.729671 0.060 Uiso 1 1 calc R U . . .
C02Y C -0.01654(19) 0.78703(14) 0.38148(13) 0.0489(6) Uani 1 1 d . . . . .
H8 H -0.001176 0.835921 0.366263 0.059 Uiso 1 1 calc R U . . .
HN H -0.020265 0.783512 0.433360 0.059 Uiso 1 1 calc R U . . .
C02Z C 0.32811(19) 1.12906(17) 0.73352(14) 0.0556(7) Uani 1 1 d . . . . .
H10 H 0.356033 1.129190 0.778090 0.083 Uiso 1 1 calc R U . . .
HO H 0.273041 1.112455 0.742259 0.083 Uiso 1 1 calc R U . . .
HP H 0.313373 1.181560 0.710958 0.083 Uiso 1 1 calc R U . . .
C030 C 0.4201(2) 0.99213(15) 0.58786(13) 0.0500(6) Uani 1 1 d . . . . .
H030 H 0.397491 0.970894 0.551136 0.060 Uiso 1 1 calc R U . . .
C031 C 0.44749(17) 0.02148(15) 0.11196(13) 0.0491(6) Uani 1 1 d . . . . .
H03A H 0.444784 -0.014117 0.153464 0.059 Uiso 1 1 calc R U . . .
H03B H 0.511594 0.015209 0.098158 0.059 Uiso 1 1 calc R U . . .
C032 C 0.36104(18) 1.04102(14) 0.63265(13) 0.0460(6) Uani 1 1 d . . . . .
H032 H 0.298221 1.052394 0.626698 0.055 Uiso 1 1 calc R U . . .
C033 C 0.5111(2) 0.97387(15) 0.59575(14) 0.0534(6) Uani 1 1 d . . . . .
H033 H 0.551405 0.939920 0.564983 0.064 Uiso 1 1 calc R U . . .
C034 C 0.06705(17) 0.88803(16) 0.53209(14) 0.0524(6) Uani 1 1 d . . . . .
H03C H 0.076621 0.917412 0.488573 0.079 Uiso 1 1 calc R U . . .
H03D H 0.056605 0.922166 0.571371 0.079 Uiso 1 1 calc R U . . .
H03E H 0.014662 0.868211 0.528221 0.079 Uiso 1 1 calc R U . . .
C035 C 0.40153(19) -0.00133(16) 0.05231(14) 0.0533(6) Uani 1 1 d . . . . .
H03F H 0.399272 0.036408 0.012396 0.080 Uiso 1 1 calc R U . . .
H03G H 0.340275 -0.001929 0.067801 0.080 Uiso 1 1 calc R U . . .
H03H H 0.435353 -0.053188 0.038191 0.080 Uiso 1 1 calc R U . . .
C036 C 0.6087(2) 0.73325(16) 0.41153(14) 0.0527(6) Uani 1 1 d . . . . .
C037 C 0.53530(19) 0.78879(16) 1.12174(14) 0.0558(7) Uani 1 1 d . . . . .
H03I H 0.591723 0.749881 1.132754 0.084 Uiso 1 1 calc R U . . .
H03J H 0.492294 0.791571 1.161807 0.084 Uiso 1 1 calc R U . . .
H03K H 0.546748 0.839695 1.111805 0.084 Uiso 1 1 calc R U . . .
C038 C 0.6292(2) 0.66026(18) 0.30649(16) 0.0641(8) Uani 1 1 d . . . . .
H038 H 0.606922 0.651691 0.263437 0.077 Uiso 1 1 calc R U . . .
C039 C 0.54351(19) 1.00544(16) 0.64898(15) 0.0546(7) Uani 1 1 d . . . . .
H039 H 0.606391 0.993028 0.655012 0.066 Uiso 1 1 calc R U . . .
C03A C -0.13839(18) 0.83616(18) 0.65017(14) 0.0559(7) Uani 1 1 d . . . . .
H03Y H -0.112630 0.802921 0.688751 0.067 Uiso 1 1 calc R U . . .
C03B C -0.15497(17) 0.80387(17) 0.59110(14) 0.0508(6) Uani 1 1 d . . . . .
C03C C 0.5786(2) 0.71861(18) 0.34851(15) 0.0618(8) Uani 1 1 d . . . . .
H03R H 0.521714 0.749277 0.333485 0.074 Uiso 1 1 calc R U . . .
C03D C -0.1943(2) 0.96472(19) 0.59978(15) 0.0650(8) Uani 1 1 d . . . . .
H03Z H -0.206615 1.019427 0.602444 0.078 Uiso 1 1 calc R U . . .
C03E C 0.35593(19) 0.6070(2) 0.13443(14) 0.0687(9) Uani 1 1 d . . . . .
H03L H 0.401338 0.580041 0.100115 0.103 Uiso 1 1 calc R U . . .
H03M H 0.374981 0.649574 0.152319 0.103 Uiso 1 1 calc R U . . .
H03N H 0.298393 0.627960 0.111935 0.103 Uiso 1 1 calc R U . . .
C03F C -0.1581(2) 0.91542(19) 0.65489(15) 0.0626(8) Uani 1 1 d . . . . .
H03 H -0.146596 0.936083 0.696631 0.075 Uiso 1 1 calc R U . . .
C03G C -0.10831(19) 0.79016(17) 0.35422(16) 0.0607(7) Uani 1 1 d . . . . .
H03O H -0.104332 0.790809 0.302906 0.091 Uiso 1 1 calc R U . . .
H03P H -0.152690 0.837338 0.369312 0.091 Uiso 1 1 calc R U . . .
H03Q H -0.126732 0.744327 0.372966 0.091 Uiso 1 1 calc R U . . .
C03H C -0.1944(2) 0.85455(19) 0.53627(15) 0.0623(8) Uani 1 1 d . . . . .
H11 H -0.208946 0.834068 0.495450 0.075 Uiso 1 1 calc R U . . .
C03I C 0.6921(2) 0.6867(2) 0.43095(18) 0.0716(9) Uani 1 1 d . . . . .
H03S H 0.715494 0.694269 0.473850 0.086 Uiso 1 1 calc R U . . .
C03J C -0.2127(2) 0.9335(2) 0.54021(16) 0.0718(9) Uani 1 1 d . . . . .
H12 H -0.238155 0.966957 0.501691 0.086 Uiso 1 1 calc R U . . .
C03K C 0.7085(3) 0.61676(19) 0.32695(18) 0.0735(9) Uani 1 1 d . . . . .
H03T H 0.742502 0.576566 0.298526 0.088 Uiso 1 1 calc R U . . .
C03L C -0.1314(2) 0.71772(19) 0.58522(19) 0.0712(8) Uani 1 1 d . . . . .
H13 H -0.071593 0.699856 0.562346 0.107 Uiso 1 1 calc R U . . .
HQ H -0.175756 0.704761 0.557330 0.107 Uiso 1 1 calc R U . . .
HR H -0.131433 0.692081 0.632141 0.107 Uiso 1 1 calc R U . . .
C03M C 0.7420(3) 0.6287(2) 0.3877(2) 0.0881(11) Uani 1 1 d . . . . .
H03U H 0.799459 0.597658 0.401073 0.106 Uiso 1 1 calc R U . . .
C03N C 0.5537(3) 0.7939(2) 0.45716(19) 0.0882(12) Uani 1 1 d . . . . .
H03V H 0.524984 0.840422 0.428191 0.132 Uiso 1 1 calc R U . . .
H03W H 0.592313 0.807159 0.490223 0.132 Uiso 1 1 calc R U . . .
H03X H 0.507337 0.774215 0.483191 0.132 Uiso 1 1 calc R U . . .
C03Q C 0.3070(7) -0.2689(6) 0.3513(5) 0.076(3) Uani 0.5 1 d D U P A 1
H14 H 0.273415 -0.251179 0.394843 0.114 Uiso 0.5 1 calc R U P A 1
HS H 0.371427 -0.285950 0.359697 0.114 Uiso 0.5 1 calc R U P A 1
HT H 0.287876 -0.312430 0.335308 0.114 Uiso 0.5 1 calc R U P A 1
C03R C 0.2897(2) -0.20584(17) 0.29828(15) 0.0339(9) Uani 0.5 1 d DG U P A 1
C03O C 0.2388(3) -0.20946(19) 0.24184(18) 0.0426(14) Uani 0.5 1 d DG U P A 1
H15 H 0.215430 -0.252814 0.238736 0.051 Uiso 0.5 1 calc R U P A 1
C03S C 0.2222(3) -0.1497(2) 0.18994(16) 0.0500(13) Uani 0.5 1 d DG U P A 1
H16 H 0.187477 -0.152132 0.151363 0.060 Uiso 0.5 1 calc R U P A 1
C03T C 0.2565(3) -0.0862(2) 0.19447(19) 0.067(2) Uani 0.5 1 d DG U P A 1
H17 H 0.245105 -0.045348 0.159002 0.081 Uiso 0.5 1 calc R U P A 1
C03U C 0.3073(3) -0.08260(17) 0.2509(2) 0.0505(12) Uani 0.5 1 d DG U P A 1
H18 H 0.330686 -0.039246 0.254013 0.061 Uiso 0.5 1 calc R U P A 1
C03P C 0.3239(2) -0.1424(2) 0.30281(16) 0.0560(18) Uani 0.5 1 d DG U P A 1
H19 H 0.358640 -0.139928 0.341387 0.067 Uiso 0.5 1 calc R U P A 1
C1 C 0.2327(15) -0.1019(12) 0.1827(10) 0.256(10) Uani 0.5 1 d D U P B 2
H1A H 0.166849 -0.084769 0.183893 0.384 Uiso 0.5 1 calc R U P B 2
H1B H 0.255136 -0.122741 0.137101 0.384 Uiso 0.5 1 calc R U P B 2
H1C H 0.256137 -0.057675 0.190009 0.384 Uiso 0.5 1 calc R U P B 2
C5 C 0.2968(5) -0.1271(3) 0.2866(4) 0.114(4) Uani 0.5 1 d DG U P B 2
H5A H 0.297780 -0.074184 0.281193 0.137 Uiso 0.5 1 calc R U P B 2
C03V C 0.3313(5) -0.1721(4) 0.3459(4) 0.123(3) Uani 0.5 1 d DG U P B 2
H20 H 0.355937 -0.150049 0.380938 0.147 Uiso 0.5 1 calc R U P B 2
C6 C 0.3299(5) -0.2495(4) 0.3539(3) 0.083(4) Uani 0.5 1 d DG U P B 2
H6A H 0.353525 -0.280288 0.394349 0.099 Uiso 0.5 1 calc R U P B 2
C4 C 0.2939(4) -0.2818(3) 0.3026(3) 0.079(2) Uani 0.5 1 d DG U P B 2
H4A H 0.292957 -0.334662 0.308015 0.095 Uiso 0.5 1 calc R U P B 2
C2 C 0.2594(4) -0.2367(4) 0.2433(3) 0.107(4) Uani 0.5 1 d DG U P B 2
H2A H 0.234800 -0.258799 0.208270 0.129 Uiso 0.5 1 calc R U P B 2
C3 C 0.2608(4) -0.1594(4) 0.2354(3) 0.094(3) Uani 0.5 1 d DG U P B 2

loop_
_atom_site_aniso_label
_atom_site_aniso_U_11
_atom_site_aniso_U_22
_atom_site_aniso_U_33
_atom_site_aniso_U_23
_atom_site_aniso_U_13
_atom_site_aniso_U_12
C001 0.0199(9) 0.0259(9) 0.0159(8) -0.0016(7) -0.0009(6) -0.0074(7)
C002 0.0188(8) 0.0237(9) 0.0167(8) -0.0010(7) -0.0006(6) -0.0083(7)
C003 0.0222(9) 0.0250(9) 0.0186(8) -0.0014(7) -0.0037(7) -0.0097(7)
C004 0.0195(9) 0.0265(9) 0.0175(8) -0.0017(7) -0.0013(7) -0.0073(7)
C005 0.0140(8) 0.0245(9) 0.0199(8) -0.0032(7) -0.0008(6) -0.0043(7)
C006 0.0136(8) 0.0241(9) 0.0211(9) -0.0026(7) -0.0026(6) -0.0044(7)
C007 0.0141(8) 0.0248(9) 0.0209(9) -0.0024(7) -0.0029(6) -0.0052(7)
C008 0.0160(8) 0.0219(9) 0.0212(9) -0.0038(7) -0.0004(7) -0.0038(7)
C009 0.0142(8) 0.0245(9) 0.0197(8) -0.0043(7) -0.0020(6) -0.0056(7)
C00A 0.0196(9) 0.0253(9) 0.0190(8) -0.0014(7) -0.0026(7) -0.0072(7)
C00B 0.0218(9) 0.0237(9) 0.0147(8) -0.0005(7) -0.0033(7) -0.0052(7)
C00C 0.0207(9) 0.0249(9) 0.0180(8) -0.0024(7) 0.0000(7) -0.0099(7)
C00D 0.0203(9) 0.0274(10) 0.0229(9) 0.0000(7) -0.0033(7) -0.0088(7)
C00E 0.0214(9) 0.0272(9) 0.0159(8) -0.0020(7) -0.0022(7) -0.0088(7)
C00F 0.0214(9) 0.0234(9) 0.0180(8) 0.0001(7) -0.0025(7) -0.0074(7)
C00G 0.0168(8) 0.0252(9) 0.0228(9) -0.0044(7) -0.0022(7) -0.0048(7)
C00H 0.0188(9) 0.0258(9) 0.0227(9) -0.0011(7) -0.0012(7) -0.0072(7)
C00I 0.0181(8) 0.0250(9) 0.0173(8) -0.0018(7) 0.0000(6) -0.0071(7)
C00J 0.0174(8) 0.0251(9) 0.0206(9) -0.0043(7) -0.0022(7) -0.0043(7)
C00K 0.0205(9) 0.0245(9) 0.0206(9) -0.0013(7) -0.0021(7) -0.0057(7)
C00L 0.0161(8) 0.0275(9) 0.0177(8) -0.0043(7) -0.0008(6) -0.0062(7)
C00M 0.0224(9) 0.0257(9) 0.0199(8) -0.0014(7) -0.0031(7) -0.0080(7)
C00N 0.0230(9) 0.0284(10) 0.0186(8) -0.0054(7) -0.0017(7) -0.0055(7)
C00O 0.0193(9) 0.0246(9) 0.0163(8) -0.0001(7) -0.0001(6) -0.0086(7)
C00P 0.0195(9) 0.0255(9) 0.0176(8) -0.0031(7) 0.0000(7) -0.0076(7)
C00Q 0.0211(9) 0.0236(9) 0.0189(8) -0.0020(7) -0.0031(7) -0.0069(7)
C00R 0.0258(10) 0.0236(9) 0.0323(10) -0.0055(8) -0.0054(8) -0.0073(8)
C00S 0.0156(8) 0.0244(9) 0.0207(9) -0.0041(7) -0.0021(7) -0.0038(7)
C00T 0.0210(9) 0.0281(10) 0.0191(8) -0.0024(7) 0.0004(7) -0.0071(7)
C00U 0.0186(8) 0.0251(9) 0.0168(8) -0.0012(7) -0.0018(6) -0.0087(7)
C00V 0.0188(9) 0.0244(9) 0.0182(8) -0.0013(7) -0.0014(7) -0.0075(7)
C00W 0.0153(8) 0.0332(10) 0.0199(9) -0.0026(7) -0.0004(7) -0.0074(7)
C00X 0.0206(9) 0.0253(9) 0.0180(8) -0.0022(7) -0.0017(7) -0.0081(7)
C00Y 0.0152(8) 0.0297(10) 0.0189(8) -0.0027(7) 0.0006(6) -0.0069(7)
C00Z 0.0209(9) 0.0273(10) 0.0183(8) -0.0039(7) 0.0004(7) -0.0087(7)
C010 0.0200(9) 0.0237(9) 0.0182(8) -0.0006(7) -0.0025(7) -0.0076(7)
C011 0.0163(8) 0.0271(9) 0.0182(8) -0.0027(7) -0.0018(6) -0.0062(7)
C012 0.0251(10) 0.0308(10) 0.0243(9) 0.0014(8) -0.0070(7) -0.0096(8)
C013 0.0219(9) 0.0234(9) 0.0177(8) 0.0009(7) -0.0036(7) -0.0079(7)
C014 0.0195(9) 0.0294(10) 0.0218(9) -0.0014(7) -0.0051(7) -0.0045(7)
C015 0.0213(9) 0.0246(9) 0.0174(8) -0.0009(7) -0.0032(7) -0.0055(7)
C016 0.0186(9) 0.0242(9) 0.0229(9) -0.0030(7) -0.0026(7) -0.0055(7)
C017 0.0208(9) 0.0256(9) 0.0244(9) -0.0049(7) -0.0017(7) -0.0032(7)
C018 0.0204(9) 0.0265(9) 0.0191(9) -0.0024(7) -0.0021(7) -0.0084(7)
C019 0.0208(9) 0.0232(9) 0.0201(8) -0.0011(7) -0.0008(7) -0.0071(7)
C01A 0.0146(8) 0.0315(10) 0.0213(9) -0.0055(7) -0.0009(7) -0.0052(7)
C01B 0.0258(9) 0.0314(10) 0.0213(9) -0.0036(7) -0.0019(7) -0.0120(8)
C01C 0.0237(9) 0.0318(10) 0.0198(9) -0.0031(7) -0.0043(7) -0.0093(8)
C01D 0.0219(9) 0.0231(9) 0.0177(8) -0.0002(7) -0.0024(7) -0.0065(7)
C01E 0.0208(9) 0.0283(10) 0.0183(8) -0.0025(7) -0.0019(7) -0.0090(7)
C01F 0.0178(8) 0.0254(9) 0.0201(9) -0.0021(7) -0.0013(7) -0.0060(7)
C01G 0.0196(9) 0.0257(9) 0.0181(8) -0.0017(7) -0.0027(7) -0.0078(7)
C01H 0.0211(9) 0.0248(9) 0.0229(9) -0.0045(7) -0.0024(7) -0.0059(7)
C01I 0.0197(9) 0.0319(10) 0.0225(9) -0.0025(7) -0.0014(7) -0.0099(7)
C01J 0.0205(9) 0.0233(9) 0.0175(8) -0.0034(7) -0.0015(7) -0.0062(7)
C01K 0.0260(10) 0.0257(10) 0.0251(9) 0.0000(7) -0.0054(7) -0.0069(8)
C01L 0.0224(9) 0.0293(10) 0.0185(9) -0.0003(7) 0.0008(7) -0.0057(7)
C01M 0.0245(9) 0.0358(10) 0.0195(9) -0.0054(7) -0.0036(7) -0.0136(8)
C01N 0.0272(10) 0.0236(9) 0.0249(9) -0.0031(7) -0.0072(7) -0.0053(8)
C01O 0.0441(12) 0.0323(11) 0.0205(9) -0.0042(8) 0.0018(8) -0.0200(9)
C01P 0.0278(10) 0.0245(10) 0.0260(9) -0.0029(7) -0.0064(8) -0.0037(8)
C01Q 0.0204(9) 0.0340(10) 0.0161(8) -0.0037(7) -0.0024(7) -0.0112(8)
C01R 0.0262(10) 0.0296(10) 0.0220(9) -0.0050(7) -0.0075(7) -0.0074(8)
C01S 0.0241(9) 0.0270(10) 0.0228(9) -0.0031(7) -0.0042(7) -0.0093(8)
C01T 0.0311(10) 0.0309(10) 0.0206(9) -0.0023(7) -0.0014(7) -0.0129(8)
C01U 0.0143(8) 0.0277(9) 0.0226(9) -0.0065(7) -0.0022(7) -0.0043(7)
C01V 0.0239(9) 0.0358(11) 0.0195(9) -0.0033(7) 0.0012(7) -0.0135(8)
C01W 0.0290(10) 0.0264(10) 0.0206(9) -0.0032(7) -0.0004(7) -0.0121(8)
C01X 0.0294(10) 0.0299(10) 0.0258(10) -0.0008(8) -0.0120(8) -0.0029(8)
C01Y 0.0217(9) 0.0322(10) 0.0286(10) 0.0025(8) -0.0015(7) -0.0117(8)
C01Z 0.0227(9) 0.0318(10) 0.0198(9) -0.0066(7) -0.0032(7) -0.0045(8)
C020 0.0212(9) 0.0263(10) 0.0282(10) -0.0087(8) -0.0059(7) -0.0058(7)
C021 0.0186(9) 0.0327(10) 0.0242(9) -0.0095(8) -0.0010(7) -0.0067(7)
C022 0.0244(9) 0.0406(11) 0.0229(9) -0.0037(8) -0.0017(7) -0.0181(8)
C023 0.0204(9) 0.0393(11) 0.0213(9) -0.0056(8) -0.0012(7) -0.0088(8)
C024 0.0254(10) 0.0258(10) 0.0400(11) -0.0002(8) -0.0038(8) -0.0071(8)
C025 0.0415(12) 0.0353(11) 0.0270(10) -0.0034(8) -0.0076(8) -0.0216(9)
C026 0.0213(9) 0.0392(11) 0.0256(10) 0.0081(8) -0.0034(7) -0.0110(8)
C027 0.0366(11) 0.0355(11) 0.0216(9) -0.0009(8) -0.0054(8) -0.0158(9)
C028 0.0283(10) 0.0268(10) 0.0215(9) -0.0014(7) -0.0015(7) -0.0108(8)
C029 0.0206(9) 0.0402(11) 0.0197(9) 0.0005(8) -0.0033(7) -0.0108(8)
C02A 0.0424(12) 0.0421(12) 0.0234(10) 0.0029(8) -0.0028(8) -0.0246(10)
C02B 0.0281(10) 0.0406(12) 0.0267(10) -0.0089(8) -0.0039(8) -0.0072(9)
C02C 0.0351(11) 0.0286(10) 0.0285(10) -0.0066(8) -0.0012(8) -0.0107(8)
C02D 0.0246(10) 0.0455(12) 0.0196(9) -0.0072(8) 0.0031(7) -0.0120(9)
C02E 0.0387(12) 0.0286(11) 0.0371(11) 0.0001(9) -0.0089(9) -0.0050(9)
C02F 0.0268(10) 0.0352(11) 0.0270(10) -0.0033(8) 0.0003(8) -0.0060(8)
C02G 0.0415(12) 0.0278(10) 0.0297(10) -0.0100(8) 0.0031(9) -0.0117(9)
C02H 0.0364(11) 0.0306(10) 0.0249(10) 0.0008(8) -0.0081(8) -0.0063(9)
C02I 0.0285(10) 0.0338(11) 0.0342(11) -0.0003(8) -0.0142(8) -0.0090(8)
C02J 0.0189(9) 0.0475(12) 0.0304(10) -0.0029(9) -0.0038(8) -0.0072(9)
C02K 0.0416(12) 0.0358(11) 0.0327(11) -0.0059(9) -0.0173(9) -0.0069(9)
C02L 0.0505(13) 0.0416(12) 0.0309(11) 0.0024(9) -0.0082(9) -0.0312(11)
C02M 0.0369(11) 0.0315(11) 0.0302(10) -0.0055(8) -0.0024(8) -0.0064(9)
C02N 0.0313(11) 0.0348(11) 0.0366(11) -0.0066(9) -0.0043(9) -0.0109(9)
C02O 0.0260(10) 0.0428(12) 0.0429(12) -0.0172(10) -0.0047(9) -0.0045(9)
C02P 0.0314(11) 0.0593(14) 0.0236(10) 0.0012(9) -0.0023(8) -0.0134(10)
C02Q 0.0379(12) 0.0455(13) 0.0300(11) -0.0159(9) -0.0071(9) -0.0038(10)
C02R 0.0317(11) 0.0449(13) 0.0397(12) -0.0026(10) -0.0076(9) -0.0071(10)
C02S 0.0592(15) 0.0415(12) 0.0257(10) -0.0102(9) -0.0007(10) -0.0237(11)
C02T 0.0325(11) 0.0424(12) 0.0325(11) -0.0096(9) -0.0099(9) -0.0056(9)
C02U 0.0264(11) 0.0723(17) 0.0378(12) -0.0262(12) -0.0011(9) -0.0036(11)
C02V 0.0518(14) 0.0447(13) 0.0359(12) 0.0057(10) -0.0019(10) -0.0194(11)
C02W 0.0413(13) 0.0378(12) 0.0473(13) -0.0167(10) -0.0094(10) 0.0010(10)
C02X 0.0572(16) 0.0531(15) 0.0414(13) 0.0078(11) -0.0119(11) -0.0203(12)
C02Y 0.0690(17) 0.0311(12) 0.0368(12) -0.0018(10) 0.0016(11) 0.0019(11)
C02Z 0.0605(17) 0.0627(17) 0.0497(15) -0.0122(13) 0.0113(12) -0.0274(14)
C030 0.0709(18) 0.0412(13) 0.0406(13) 0.0041(10) -0.0065(12) -0.0206(12)
C031 0.0466(14) 0.0501(14) 0.0370(12) -0.0113(11) -0.0076(10) 0.0130(11)
C032 0.0521(15) 0.0441(13) 0.0448(13) 0.0055(11) -0.0069(11) -0.0188(11)
C033 0.0666(18) 0.0373(13) 0.0518(15) 0.0061(11) 0.0055(13) -0.0104(12)
C034 0.0405(13) 0.0578(16) 0.0534(15) -0.0130(12) -0.0155(11) 0.0013(12)
C035 0.0583(16) 0.0498(15) 0.0495(14) -0.0222(12) 0.0025(12) -0.0071(12)
C036 0.0634(17) 0.0485(15) 0.0504(15) 0.0099(12) 0.0037(13) -0.0268(13)
C037 0.0587(16) 0.0574(16) 0.0496(15) -0.0207(12) -0.0305(13) -0.0030(13)
C038 0.091(2) 0.0610(18) 0.0485(16) 0.0017(14) -0.0027(15) -0.0364(18)
C039 0.0479(15) 0.0498(15) 0.0610(17) 0.0130(13) -0.0048(12) -0.0079(12)
C03A 0.0508(15) 0.0717(19) 0.0432(14) 0.0073(13) -0.0126(12) -0.0137(13)
C03B 0.0359(13) 0.0652(17) 0.0490(14) -0.0007(12) 0.0045(11) -0.0118(12)
C03C 0.0610(17) 0.0677(19) 0.0587(17) 0.0240(14) -0.0079(14) -0.0268(15)
C03D 0.072(2) 0.0647(19) 0.0506(16) -0.0024(14) -0.0058(14) -0.0056(15)
C03E 0.0462(15) 0.118(3) 0.0374(14) 0.0317(15) -0.0069(11) -0.0233(16)
C03F 0.0697(19) 0.075(2) 0.0411(14) -0.0022(13) -0.0115(13) -0.0153(15)
C03G 0.0505(16) 0.0538(16) 0.0604(17) 0.0083(13) 0.0063(13) 0.0101(12)
C03H 0.0647(18) 0.073(2) 0.0451(15) -0.0051(13) -0.0145(13) -0.0083(15)
C03I 0.082(2) 0.072(2) 0.071(2) 0.0156(16) -0.0230(17) -0.0397(19)
C03J 0.085(2) 0.070(2) 0.0496(16) 0.0030(14) -0.0229(15) 0.0001(17)
C03K 0.102(3) 0.0489(17) 0.068(2) -0.0017(15) -0.0042(19) -0.0179(18)
C03L 0.0643(19) 0.069(2) 0.078(2) -0.0029(16) 0.0106(16) -0.0178(16)
C03M 0.077(2) 0.056(2) 0.122(3) 0.009(2) -0.013(2) -0.0052(17)
C03N 0.123(3) 0.076(2) 0.069(2) -0.0095(18) 0.041(2) -0.040(2)
C03Q 0.067(5) 0.086(5) 0.072(5) 0.015(4) -0.045(4) -0.011(4)
C03R 0.031(2) 0.032(2) 0.035(2) 0.0067(17) 0.0003(17) -0.0041(17)
C03O 0.041(3) 0.043(3) 0.056(3) -0.017(2) 0.001(2) -0.027(3)
C03S 0.036(3) 0.090(4) 0.029(2) -0.006(3) -0.004(2) -0.026(3)
C03T 0.050(3) 0.043(3) 0.085(4) 0.028(3) 0.025(3) 0.014(3)
C03U 0.042(3) 0.033(2) 0.078(4) -0.002(2) 0.000(3) -0.015(2)
C03P 0.053(3) 0.080(4) 0.039(3) -0.022(3) 0.000(3) -0.021(3)
C1 0.226(16) 0.254(17) 0.239(16) 0.047(14) 0.116(13) -0.026(14)
C5 0.101(7) 0.113(7) 0.146(8) -0.003(6) -0.006(6) -0.062(6)
C03V 0.136(7) 0.099(6) 0.134(7) 0.007(6) -0.001(6) -0.038(5)
C6 0.073(6) 0.075(5) 0.089(6) -0.023(4) -0.003(4) 0.000(4)
C4 0.076(4) 0.081(4) 0.067(4) -0.016(3) -0.018(3) 0.008(3)
C2 0.093(6) 0.118(7) 0.084(6) -0.031(5) 0.012(4) 0.019(5)
C3 0.081(5) 0.094(5) 0.065(4) 0.031(4) 0.033(4) 0.029(4)

loop_
_atom_type_symbol
_atom_type_description
_atom_type_scat_dispersion_real
_atom_type_scat_dispersion_imag
_atom_type_scat_source
C C 0.0181 0.0091 'International Tables Vol C Tables 4.2.6.8 and 6.1.1.4'
H H 0.0000 0.0000 'International Tables Vol C Tables 4.2.6.8 and 6.1.1.4'

loop_
_geom_angle_atom_site_label_1
_geom_angle_atom_site_label_2
_geom_angle_atom_site_label_3
_geom_angle
_geom_angle_site_symmetry_1
_geom_angle_site_symmetry_3
_geom_angle_publ_flag
C004 C001 C00B 123.75(15) . . ?
C00O C001 C004 119.01(15) . . ?
C00O C001 C00B 117.16(15) . . ?
C00E C002 C00O 118.60(15) . . ?
C00E C002 C00U 122.49(15) . . ?
C00U C002 C00O 118.87(15) . . ?
C00D C003 H003 119.4 . . ?
C00D C003 C013 121.16(16) . . ?
C013 C003 H003 119.4 . . ?
C001 C004 C00V 118.97(15) . . ?
C001 C004 C01R 122.18(15) . . ?
C01R C004 C00V 118.81(16) . . ?
C008 C005 C006 119.82(15) . . ?
C008 C005 C00J 120.29(16) . . ?
C00J C005 C006 119.89(16) . . ?
C005 C006 C007 119.00(15) . . ?
C00H C006 C005 118.20(15) . . ?
C00H C006 C007 122.71(16) . . ?
C006 C007 C01G 117.15(15) . . ?
C009 C007 C006 118.92(16) . . ?
C009 C007 C01G 123.20(15) . . ?
C005 C008 C00I 116.90(15) . . ?
C005 C008 C016 119.23(15) . . ?
C016 C008 C00I 123.85(16) . . ?
C007 C009 C00I 118.82(15) . . ?
C007 C009 C00U 124.80(16) . . ?
C00I C009 C00U 115.00(15) . . ?
C010 C00A C018 119.96(16) . . ?
C010 C00A C01E 120.12(15) . . ?
C018 C00A C01E 119.92(15) . . ?
C001 C00B C00C 114.91(15) . . ?
C015 C00B C001 124.91(16) . . ?
C015 C00B C00C 119.48(15) . . ?
C00B C00C C00Q 114.35(15) . . ?
C00Z C00C C00B 118.86(15) . . ?
C00Z C00C C00Q 126.25(16) . . ?
C003 C00D H00D 119.5 . . ?
C003 C00D C00T 120.91(16) . . ?
C00T C00D H00D 119.5 . . ?
C002 C00E H00E 119.7 . . ?
C014 C00E C002 120.58(15) . . ?
C014 C00E H00E 119.7 . . ?
C00Q C00F C013 119.85(16) . . ?
C00Q C00F C01D 119.94(15) . . ?
C013 C00F C01D 120.21(15) . . ?
C00S C00G C01F 119.14(15) . . ?
C01K C00G C00S 118.03(16) . . ?
C01K C00G C01F 122.53(17) . . ?
C006 C00H H00H 119.3 . . ?
C006 C00H C01L 121.47(17) . . ?
C01L C00H H00H 119.3 . . ?
C009 C00I C008 115.36(15) . . ?
C019 C00I C008 124.30(16) . . ?
C019 C00I C009 119.23(15) . . ?
C00N C00J C005 118.15(16) . . ?
C01H C00J C005 119.70(16) . . ?
C01H C00J C00N 122.15(16) . . ?
C00V C00K C019 118.77(15) . . ?
C01P C00K C00V 118.33(16) . . ?
C01P C00K C019 122.76(16) . . ?
C00S C00L C00Y 119.74(15) . . ?
C00S C00L C01J 117.01(16) . . ?
C00Y C00L C01J 123.19(16) . . ?
H00A C00M H00B 107.9 . . ?
C01G C00M H00A 109.3 . . ?
C01G C00M H00B 109.3 . . ?
C024 C00M H00A 109.3 . . ?
C024 C00M H00B 109.3 . . ?
C024 C00M C01G 111.82(14) . . ?
C00J C00N H00N 119.8 . . ?
C01L C00N C00J 120.49(16) . . ?
C01L C00N H00N 119.8 . . ?
C001 C00O C002 119.97(16) . . ?
C001 C00O C00P 119.88(15) . . ?
C002 C00O C00P 120.15(15) . . ?
C00O C00P C00Z 118.29(15) . . ?
C017 C00P C00O 118.10(15) . . ?
C017 C00P C00Z 123.25(16) . . ?
C00F C00Q C00C 117.16(15) . . ?
C00F C00Q C018 118.65(15) . . ?
C018 C00Q C00C 123.98(15) . . ?
C01K C00R H00R 119.5 . . ?
C020 C00R H00R 119.5 . . ?
C020 C00R C01K 121.10(17) . . ?
C00L C00S C00G 119.96(15) . . ?
C00L C00S C01U 119.80(16) . . ?
C01U C00S C00G 120.24(16) . . ?
C00D C00T H00T 119.3 . . ?
C01D C00T C00D 121.32(16) . . ?
C01D C00T H00T 119.3 . . ?
C002 C00U C009 124.16(15) . . ?
C00V C00U C002 118.45(15) . . ?
C00V C00U C009 117.38(15) . . ?
C004 C00V C00K 119.67(15) . . ?
C00U C00V C004 120.14(16) . . ?
C00U C00V C00K 120.17(15) . . ?
C01A C00W C00Y 119.90(16) . . ?
C01A C00W C029 121.57(16) . . ?
C029 C00W C00Y 118.49(17) . . ?
C01E C00X C01Q 118.23(15) . . ?
C01J C00X C01E 119.13(15) . . ?
C01J C00X C01Q 121.80(15) . . ?
C00L C00Y C00W 119.29(16) . . ?
C00L C00Y C01I 122.53(15) . . ?
C01I C00Y C00W 117.99(16) . . ?
C00C C00Z C00P 119.58(16) . . ?
C00C C00Z C01Z 122.86(15) . . ?
C00P C00Z C01Z 117.33(15) . . ?
C00A C010 C011 117.11(15) . . ?
C00A C010 C013 119.11(15) . . ?
C013 C010 C011 123.59(15) . . ?
C01F C011 C010 125.84(16) . . ?
C01F C011 C01J 117.89(15) . . ?
C01J C011 C010 115.39(15) . . ?
C01C C012 C02J 120.21(16) . . ?
C02I C012 C01C 119.28(18) . . ?
C02I C012 C02J 120.51(17) . . ?
C003 C013 C00F 117.79(16) . . ?
C010 C013 C003 122.89(15) . . ?
C010 C013 C00F 119.25(15) . . ?
C00E C014 H014 119.5 . . ?
C00E C014 C017 121.09(16) . . ?
C017 C014 H014 119.5 . . ?
C00B C015 C01D 118.99(16) . . ?
C00B C015 C021 122.07(15) . . ?
C01D C015 C021 118.37(15) . . ?
C008 C016 C01B 122.25(16) . . ?
C008 C016 C01S 119.22(16) . . ?
C01B C016 C01S 118.47(16) . . ?
C00P C017 C014 121.42(16) . . ?
C00P C017 H017 119.3 . . ?
C014 C017 H017 119.3 . . ?
C00Q C018 C00A 119.49(15) . . ?
C00Q C018 C01M 122.17(15) . . ?
C01M C018 C00A 118.26(16) . . ?
C00I C019 C00K 120.08(16) . . ?
C00I C019 C01N 122.07(15) . . ?
C00K C019 C01N 117.16(15) . . ?
C00W C01A C01C 119.57(16) . . ?
C01U C01A C00W 120.05(15) . . ?
C01U C01A C01C 120.09(16) . . ?
C016 C01B H01B 119.2 . . ?
C02A C01B C016 121.62(17) . . ?
C02A C01B H01B 119.2 . . ?
C012 C01C C01A 118.76(16) . . ?
C012 C01C C02B 120.25(16) . . ?
C02B C01C C01A 120.98(16) . . ?
C00F C01D C015 118.76(15) . . ?
C00T C01D C00F 118.46(15) . . ?
C00T C01D C015 122.42(16) . . ?
C00A C01E C00X 119.20(15) . . ?
C01V C01E C00A 118.69(15) . . ?
C01V C01E C00X 121.73(16) . . ?
C00G C01F C028 118.17(15) . . ?
C011 C01F C00G 119.39(16) . . ?
C011 C01F C028 122.08(15) . . ?
C007 C01G C00M 117.64(14) . . ?
C007 C01G H01A 107.9 . . ?
C007 C01G H01C 107.9 . . ?
C00M C01G H01A 107.9 . . ?
C00M C01G H01C 107.9 . . ?
H01A C01G H01C 107.2 . . ?
C00J C01H C01S 119.55(16) . . ?
C00J C01H C01W 120.21(16) . . ?
C01S C01H C01W 120.20(16) . . ?
C00Y C01I H01I 119.2 . . ?
C01Y C01I C00Y 121.57(16) . . ?
C01Y C01I H01I 119.2 . . ?
C00X C01J C00L 124.25(16) . . ?
C00X C01J C011 118.57(15) . . ?
C011 C01J C00L 116.17(15) . . ?
C00G C01K C00R 121.59(17) . . ?
C00G C01K H01K 119.2 . . ?
C00R C01K H01K 119.2 . . ?
C00H C01L H01L 119.5 . . ?
C00N C01L C00H 120.93(17) . . ?
C00N C01L H01L 119.5 . . ?
C018 C01M H01M 119.5 . . ?
C022 C01M C018 120.97(16) . . ?
C022 C01M H01M 119.5 . . ?
C019 C01N H01D 109.3 . . ?
C019 C01N H01E 109.3 . . ?
C019 C01N C02O 111.63(16) . . ?
H01D C01N H01E 108.0 . . ?
C02O C01N H01D 109.3 . . ?
C02O C01N H01E 109.3 . . ?
C027 C01O C02S 121.19(19) . . ?
C02G C01O C027 118.22(17) . . ?
C02G C01O C02S 120.59(19) . . ?
C00K C01P H01P 119.1 . . ?
C00K C01P C01X 121.82(17) . . ?
C01X C01P H01P 119.1 . . ?
C00X C01Q H01F 109.7 . . ?
C00X C01Q H01G 109.7 . . ?
C00X C01Q C023 109.92(15) . . ?
H01F C01Q H01G 108.2 . . ?
C023 C01Q H01F 109.7 . . ?
C023 C01Q H01G 109.7 . . ?
C004 C01R H01R 119.7 . . ?
C01X C01R C004 120.58(16) . . ?
C01X C01R H01R 119.7 . . ?
C01H C01S C016 120.45(16) . . ?
C01H C01S C025 121.83(16) . . ?
C025 C01S C016 117.72(17) . . ?
C01W C01T C02T 120.86(16) . . ?
C027 C01T C01W 119.28(18) . . ?
C027 C01T C02T 119.85(17) . . ?
C01A C01U C00S 119.73(16) . . ?
C01A C01U C020 122.17(16) . . ?
C020 C01U C00S 118.09(16) . . ?
C01E C01V H01V 119.5 . . ?
C01E C01V C022 121.08(17) . . ?
C022 C01V H01V 119.5 . . ?
C01T C01W C01H 120.55(16) . . ?
C01T C01W C02C 119.79(16) . . ?
C02C C01W C01H 119.65(16) . . ?
C01P C01X H01X 119.6 . . ?
C01R C01X C01P 120.77(17) . . ?
C01R C01X H01X 119.6 . . ?
C01I C01Y H01Y 119.8 . . ?
C01I C01Y C026 120.31(18) . . ?
C026 C01Y H01Y 119.8 . . ?
C00Z C01Z H01H 109.0 . . ?
C00Z C01Z H01J 109.0 . . ?
C00Z C01Z C02M 112.81(16) . . ?
H01H C01Z H01J 107.8 . . ?
C02M C01Z H01H 109.0 . . ?
C02M C01Z H01J 109.0 . . ?
C00R C020 C01U 120.76(16) . . ?
C00R C020 H020 119.6 . . ?
C01U C020 H020 119.6 . . ?
C015 C021 H02A 109.2 . . ?
C015 C021 H02B 109.2 . . ?
C015 C021 C02D 111.88(15) . . ?
H02A C021 H02B 107.9 . . ?
C02D C021 H02A 109.2 . . ?
C02D C021 H02B 109.2 . . ?
C01M C022 C01V 121.05(17) . . ?
C01M C022 H022 119.5 . . ?
C01V C022 H022 119.5 . . ?
C01Q C023 H02C 108.8 . . ?
C01Q C023 H02D 108.8 . . ?
H02C C023 H02D 107.7 . . ?
C02F C023 C01Q 113.81(15) . . ?
C02F C023 H02C 108.8 . . ?
C02F C023 H02D 108.8 . . ?
C00M C024 H02E 109.2 . . ?
C00M C024 H02F 109.2 . . ?
H02E C024 H02F 107.9 . . ?
C02E C024 C00M 112.09(16) . . ?
C02E C024 H02E 109.2 . . ?
C02E C024 H02F 109.2 . . ?
C01S C025 H025 119.2 . . ?
C02L C025 C01S 121.54(17) . . ?
C02L C025 H025 119.2 . . ?
C01Y C026 H026 120.0 . . ?
C029 C026 C01Y 119.93(17) . . ?
C029 C026 H026 120.0 . . ?
C01O C027 C01T 121.77(19) . . ?
C01O C027 H027 119.1 . . ?
C01T C027 H027 119.1 . . ?
C01F C028 H02G 109.0 . . ?
C01F C028 H02H 109.0 . . ?
C01F C028 C02H 112.89(15) . . ?
H02G C028 H02H 107.8 . . ?
C02H C028 H02G 109.0 . . ?
C02H C028 H02H 109.0 . . ?
C00W C029 H029 119.2 . . ?
C026 C029 C00W 121.59(17) . . ?
C026 C029 H029 119.2 . . ?
C01B C02A H02I 120.1 . . ?
C01B C02A C02L 119.88(18) . . ?
C02L C02A H02I 120.1 . . ?
C01C C02B C02U 120.79(17) . . ?
C02Q C02B C01C 118.49(18) . . ?
C02Q C02B C02U 120.72(18) . . ?
C01W C02C C02W 120.84(17) . . ?
C02G C02C C01W 118.84(18) . . ?
C02G C02C C02W 120.31(18) . . ?
C021 C02D H02J 108.7 . . ?
C021 C02D H02K 108.7 . . ?
H02J C02D H02K 107.6 . . ?
C02P C02D C021 114.17(16) . . ?
C02P C02D H02J 108.7 . . ?
C02P C02D H02K 108.7 . . ?
C024 C02E H02L 109.5 . . ?
C024 C02E H02M 109.5 . . ?
C024 C02E H02N 109.5 . . ?
H02L C02E H02M 109.5 . . ?
H02L C02E H02N 109.5 . . ?
H02M C02E H02N 109.5 . . ?
C023 C02F H02O 108.8 . . ?
C023 C02F H02P 108.8 . . ?
H02O C02F H02P 107.7 . . ?
C02N C02F C023 113.92(17) . . ?
C02N C02F H02O 108.8 . . ?
C02N C02F H02P 108.8 . . ?
C01O C02G C02C 122.10(19) . . ?
C01O C02G H02Q 118.9 . . ?
C02C C02G H02Q 118.9 . . ?
C028 C02H H02R 108.7 . . ?
C028 C02H H02S 108.7 . . ?
H02R C02H H02S 107.6 . . ?
C02R C02H C028 114.07(17) . . ?
C02R C02H H02R 108.7 . . ?
C02R C02H H02S 108.7 . . ?
C012 C02I H02T 119.2 . . ?
C02K C02I C012 121.57(19) . . ?
C02K C02I H02T 119.2 . . ?
C012 C02J H02U 109.5 . . ?
C012 C02J H02V 109.5 . . ?
C012 C02J H02W 109.5 . . ?
H02U C02J H02V 109.5 . . ?
H02U C02J H02W 109.5 . . ?
H02V C02J H02W 109.5 . . ?
C02I C02K C02Q 118.25(18) . . ?
C02I C02K C037 120.9(2) . . ?
C02Q C02K C037 120.9(2) . . ?
C025 C02L C02A 120.64(18) . . ?
C025 C02L H02X 119.7 . . ?
C02A C02L H02X 119.7 . . ?
C01Z C02M H02Y 109.3 . . ?
C01Z C02M H 109.3 . . ?
C01Z C02M C02Y 111.83(18) . . ?
H02Y C02M H 107.9 . . ?
C02Y C02M H02Y 109.3 . . ?
C02Y C02M H 109.3 . . ?
C02F C02N H02Z 109.5 . . ?
C02F C02N HA 109.5 . . ?
C02F C02N HB 109.5 . . ?
H02Z C02N HA 109.5 . . ?
H02Z C02N HB 109.5 . . ?
HA C02N HB 109.5 . . ?
C01N C02O H02 108.9 . . ?
C01N C02O HC 108.9 . . ?
H02 C02O HC 107.7 . . ?
C031 C02O C01N 113.3(2) . . ?
C031 C02O H02 108.9 . . ?
C031 C02O HC 108.9 . . ?
C02D C02P H1 109.3 . . ?
C02D C02P HD 109.3 . . ?
H1 C02P HD 108.0 . . ?
C03E C02P C02D 111.50(19) . . ?
C03E C02P H1 109.3 . . ?
C03E C02P HD 109.3 . . ?
C02B C02Q H2 118.9 . . ?
C02K C02Q C02B 122.15(19) . . ?
C02K C02Q H2 118.9 . . ?
C02H C02R H3 109.0 . . ?
C02H C02R HE 109.0 . . ?
C02H C02R C034 112.8(2) . . ?
H3 C02R HE 107.8 . . ?
C034 C02R H3 109.0 . . ?
C034 C02R HE 109.0 . . ?
C01O C02S H4 109.5 . . ?
C01O C02S HF 109.5 . . ?
C01O C02S HG 109.5 . . ?
H4 C02S HF 109.5 . . ?
H4 C02S HG 109.5 . . ?
HF C02S HG 109.5 . . ?
C01T C02T H5 109.5 . . ?
C01T C02T HH 109.5 . . ?
C01T C02T HI 109.5 . . ?
H5 C02T HH 109.5 . . ?
H5 C02T HI 109.5 . . ?
HH C02T HI 109.5 . . ?
C02B C02U H6 109.5 . . ?
C02B C02U HJ 109.5 . . ?
C02B C02U HK 109.5 . . ?
H6 C02U HJ 109.5 . . ?
H6 C02U HK 109.5 . . ?
HJ C02U HK 109.5 . . ?
C02X C02V C02Z 121.6(2) . . ?
C02X C02V C032 117.5(2) . . ?
C032 C02V C02Z 120.9(2) . . ?
C02C C02W H7 109.5 . . ?
C02C C02W HL 109.5 . . ?
C02C C02W HM 109.5 . . ?
H7 C02W HL 109.5 . . ?
H7 C02W HM 109.5 . . ?
HL C02W HM 109.5 . . ?
C02V C02X H9 119.4 . . ?
C039 C02X C02V 121.3(2) . . ?
C039 C02X H9 119.4 . . ?
C02M C02Y H8 109.0 . . ?
C02M C02Y HN 109.0 . . ?
C02M C02Y C03G 112.9(2) . . ?
H8 C02Y HN 107.8 . . ?
C03G C02Y H8 109.0 . . ?
C03G C02Y HN 109.0 . . ?
C02V C02Z H10 109.5 . . ?
C02V C02Z HO 109.5 . . ?
C02V C02Z HP 109.5 . . ?
H10 C02Z HO 109.5 . . ?
H10 C02Z HP 109.5 . . ?
HO C02Z HP 109.5 . . ?
C032 C030 H030 119.6 . . ?
C033 C030 H030 119.6 . . ?
C033 C030 C032 120.8(2) . . ?
C02O C031 H03A 109.0 . . ?
C02O C031 H03B 109.0 . . ?
C02O C031 C035 112.72(19) . . ?
H03A C031 H03B 107.8 . . ?
C035 C031 H03A 109.0 . . ?
C035 C031 H03B 109.0 . . ?
C02V C032 H032 119.5 . . ?
C030 C032 C02V 120.9(2) . . ?
C030 C032 H032 119.5 . . ?
C030 C033 H033 120.4 . . ?
C030 C033 C039 119.2(3) . . ?
C039 C033 H033 120.4 . . ?
C02R C034 H03C 109.5 . . ?
C02R C034 H03D 109.5 . . ?
C02R C034 H03E 109.5 . . ?
H03C C034 H03D 109.5 . . ?
H03C C034 H03E 109.5 . . ?
H03D C034 H03E 109.5 . . ?
C031 C035 H03F 109.5 . . ?
C031 C035 H03G 109.5 . . ?
C031 C035 H03H 109.5 . . ?
H03F C035 H03G 109.5 . . ?
H03F C035 H03H 109.5 . . ?
H03G C035 H03H 109.5 . . ?
C03C C036 C03N 122.0(3) . . ?
C03I C036 C03C 116.6(3) . . ?
C03I C036 C03N 121.4(3) . . ?
C02K C037 H03I 109.5 . . ?
C02K C037 H03J 109.5 . . ?
C02K C037 H03K 109.5 . . ?
H03I C037 H03J 109.5 . . ?
H03I C037 H03K 109.5 . . ?
H03J C037 H03K 109.5 . . ?
C03C C038 H038 120.2 . . ?
C03K C038 H038 120.2 . . ?
C03K C038 C03C 119.6(3) . . ?
C02X C039 H039 119.9 . . ?
C033 C039 C02X 120.3(3) . . ?
C033 C039 H039 119.9 . . ?
C03B C03A H03Y 119.2 . . ?
C03B C03A C03F 121.7(3) . . ?
C03F C03A H03Y 119.2 . . ?
C03A C03B C03H 117.4(3) . . ?
C03A C03B C03L 121.7(3) . . ?
C03H C03B C03L 120.9(3) . . ?
C036 C03C C038 122.0(3) . . ?
C036 C03C H03R 119.0 . . ?
C038 C03C H03R 119.0 . . ?
C03F C03D H03Z 120.6 . . ?
C03F C03D C03J 118.8(3) . . ?
C03J C03D H03Z 120.6 . . ?
C02P C03E H03L 109.5 . . ?
C02P C03E H03M 109.5 . . ?
C02P C03E H03N 109.5 . . ?
H03L C03E H03M 109.5 . . ?
H03L C03E H03N 109.5 . . ?
H03M C03E H03N 109.5 . . ?
C03A C03F H03 119.8 . . ?
C03D C03F C03A 120.4(3) . . ?
C03D C03F H03 119.8 . . ?
C02Y C03G H03O 109.5 . . ?
C02Y C03G H03P 109.5 . . ?
C02Y C03G H03Q 109.5 . . ?
H03O C03G H03P 109.5 . . ?
H03O C03G H03Q 109.5 . . ?
H03P C03G H03Q 109.5 . . ?
C03B C03H H11 119.4 . . ?
C03J C03H C03B 121.1(3) . . ?
C03J C03H H11 119.4 . . ?
C036 C03I H03S 119.8 . . ?
C036 C03I C03M 120.4(3) . . ?
C03M C03I H03S 119.8 . . ?
C03D C03J H12 119.7 . . ?
C03H C03J C03D 120.5(3) . . ?
C03H C03J H12 119.7 . . ?
C038 C03K H03T 119.5 . . ?
C038 C03K C03M 121.1(3) . . ?
C03M C03K H03T 119.5 . . ?
C03B C03L H13 109.5 . . ?
C03B C03L HQ 109.5 . . ?
C03B C03L HR 109.5 . . ?
H13 C03L HQ 109.5 . . ?
H13 C03L HR 109.5 . . ?
HQ C03L HR 109.5 . . ?
C03I C03M H03U 119.9 . . ?
C03K C03M C03I 120.2(3) . . ?
C03K C03M H03U 119.9 . . ?
C036 C03N H03V 109.5 . . ?
C036 C03N H03W 109.5 . . ?
C036 C03N H03X 109.5 . . ?
H03V C03N H03W 109.5 . . ?
H03V C03N H03X 109.5 . . ?
H03W C03N H03X 109.5 . . ?
H14 C03Q HS 109.5 . . ?
H14 C03Q HT 109.5 . . ?
HS C03Q HT 109.5 . . ?
C03R C03Q H14 109.5 . . ?
C03R C03Q HS 109.5 . . ?
C03R C03Q HT 109.5 . . ?
C03O C03R C03Q 119.2(5) . . ?
C03O C03R C03P 120.0 . . ?
C03P C03R C03Q 120.8(5) . . ?
C03R C03O H15 120.0 . . ?
C03R C03O C03S 120.0 . . ?
C03S C03O H15 120.0 . . ?
C03O C03S H16 120.0 . . ?
C03T C03S C03O 120.0 . . ?
C03T C03S H16 120.0 . . ?
C03S C03T H17 120.0 . . ?
C03S C03T C03U 120.0 . . ?
C03U C03T H17 120.0 . . ?
C03T C03U H18 120.0 . . ?
C03T C03U C03P 120.0 . . ?
C03P C03U H18 120.0 . . ?
C03R C03P H19 120.0 . . ?
C03U C03P C03R 120.0 . . ?
C03U C03P H19 120.0 . . ?
H1A C1 H1B 109.5 . . ?
H1A C1 H1C 109.5 . . ?
H1B C1 H1C 109.5 . . ?
C3 C1 H1A 109.5 . . ?
C3 C1 H1B 109.5 . . ?
C3 C1 H1C 109.5 . . ?
C03V C5 H5A 120.0 . . ?
C03V C5 C3 120.0 . . ?
C3 C5 H5A 120.0 . . ?
C5 C03V H20 120.0 . . ?
C6 C03V C5 120.0 . . ?
C6 C03V H20 120.0 . . ?
C03V C6 H6A 120.0 . . ?
C03V C6 C4 120.0 . . ?
C4 C6 H6A 120.0 . . ?
C6 C4 H4A 120.0 . . ?
C6 C4 C2 120.0 . . ?
C2 C4 H4A 120.0 . . ?
C4 C2 H2A 120.0 . . ?
C3 C2 C4 120.0 . . ?
C3 C2 H2A 120.0 . . ?
C1 C3 C5 107.4(11) . . ?
C1 C3 C2 132.6(11) . . ?
C2 C3 C5 120.0 . . ?

loop_
_geom_bond_atom_site_label_1
_geom_bond_atom_site_label_2
_geom_bond_distance
_geom_bond_site_symmetry_2
_geom_bond_publ_flag
C001 C004 1.414(3) . ?
C001 C00B 1.464(2) . ?
C001 C00O 1.406(2) . ?
C002 C00E 1.414(2) . ?
C002 C00O 1.434(2) . ?
C002 C00U 1.424(2) . ?
C003 H003 0.9500 . ?
C003 C00D 1.361(3) . ?
C003 C013 1.428(2) . ?
C004 C00V 1.431(2) . ?
C004 C01R 1.423(2) . ?
C005 C006 1.442(2) . ?
C005 C008 1.400(2) . ?
C005 C00J 1.435(2) . ?
C006 C007 1.468(2) . ?
C006 C00H 1.382(3) . ?
C007 C009 1.378(2) . ?
C007 C01G 1.512(2) . ?
C008 C00I 1.472(2) . ?
C008 C016 1.416(2) . ?
C009 C00I 1.470(2) . ?
C009 C00U 1.472(2) . ?
C00A C010 1.411(2) . ?
C00A C018 1.429(2) . ?
C00A C01E 1.440(2) . ?
C00B C00C 1.466(2) . ?
C00B C015 1.375(3) . ?
C00C C00Q 1.469(2) . ?
C00C C00Z 1.370(3) . ?
C00D H00D 0.9500 . ?
C00D C00T 1.407(2) . ?
C00E H00E 0.9500 . ?
C00E C014 1.366(3) . ?
C00F C00Q 1.413(2) . ?
C00F C013 1.434(2) . ?
C00F C01D 1.441(2) . ?
C00G C00S 1.445(3) . ?
C00G C01F 1.463(2) . ?
C00G C01K 1.381(3) . ?
C00H H00H 0.9500 . ?
C00H C01L 1.411(2) . ?
C00I C019 1.377(2) . ?
C00J C00N 1.428(3) . ?
C00J C01H 1.406(3) . ?
C00K C00V 1.441(3) . ?
C00K C019 1.458(2) . ?
C00K C01P 1.382(3) . ?
C00L C00S 1.402(3) . ?
C00L C00Y 1.418(3) . ?
C00L C01J 1.465(2) . ?
C00M H00A 0.9900 . ?
C00M H00B 0.9900 . ?
C00M C01G 1.539(2) . ?
C00M C024 1.519(3) . ?
C00N H00N 0.9500 . ?
C00N C01L 1.366(3) . ?
C00O C00P 1.441(2) . ?
C00P C00Z 1.470(2) . ?
C00P C017 1.383(2) . ?
C00Q C018 1.415(2) . ?
C00R H00R 0.9500 . ?
C00R C01K 1.409(3) . ?
C00R C020 1.361(3) . ?
C00S C01U 1.435(2) . ?
C00T H00T 0.9500 . ?
C00T C01D 1.384(3) . ?
C00U C00V 1.410(2) . ?
C00W C00Y 1.434(2) . ?
C00W C01A 1.410(3) . ?
C00W C029 1.429(3) . ?
C00X C01E 1.462(2) . ?
C00X C01J 1.375(3) . ?
C00X C01Q 1.514(2) . ?
C00Y C01I 1.425(3) . ?
C00Z C01Z 1.513(2) . ?
C010 C011 1.466(2) . ?
C010 C013 1.414(2) . ?
C011 C01F 1.377(3) . ?
C011 C01J 1.465(2) . ?
C012 C01C 1.398(3) . ?
C012 C02I 1.393(3) . ?
C012 C02J 1.502(3) . ?
C014 H014 0.9500 . ?
C014 C017 1.408(2) . ?
C015 C01D 1.464(2) . ?
C015 C021 1.511(2) . ?
C016 C01B 1.421(3) . ?
C016 C01S 1.438(2) . ?
C017 H017 0.9500 . ?
C018 C01M 1.425(3) . ?
C019 C01N 1.513(3) . ?
C01A C01C 1.499(2) . ?
C01A C01U 1.405(3) . ?
C01B H01B 0.9500 . ?
C01B C02A 1.363(3) . ?
C01C C02B 1.400(3) . ?
C01E C01V 1.385(3) . ?
C01F C028 1.515(2) . ?
C01G H01A 0.9900 . ?
C01G H01C 0.9900 . ?
C01H C01S 1.409(3) . ?
C01H C01W 1.500(2) . ?
C01I H01I 0.9500 . ?
C01I C01Y 1.367(3) . ?
C01K H01K 0.9500 . ?
C01L H01L 0.9500 . ?
C01M H01M 0.9500 . ?
C01M C022 1.359(3) . ?
C01N H01D 0.9900 . ?
C01N H01E 0.9900 . ?
C01N C02O 1.531(3) . ?
C01O C027 1.386(3) . ?
C01O C02G 1.386(3) . ?
C01O C02S 1.513(3) . ?
C01P H01P 0.9500 . ?
C01P C01X 1.403(3) . ?
C01Q H01F 0.9900 . ?
C01Q H01G 0.9900 . ?
C01Q C023 1.545(3) . ?
C01R H01R 0.9500 . ?
C01R C01X 1.364(3) . ?
C01S C025 1.430(3) . ?
C01T C01W 1.402(3) . ?
C01T C027 1.394(3) . ?
C01T C02T 1.509(3) . ?
C01U C020 1.426(3) . ?
C01V H01V 0.9500 . ?
C01V C022 1.407(2) . ?
C01W C02C 1.406(3) . ?
C01X H01X 0.9500 . ?
C01Y H01Y 0.9500 . ?
C01Y C026 1.415(3) . ?
C01Z H01H 0.9900 . ?
C01Z H01J 0.9900 . ?
C01Z C02M 1.528(3) . ?
C020 H020 0.9500 . ?
C021 H02A 0.9900 . ?
C021 H02B 0.9900 . ?
C021 C02D 1.538(3) . ?
C022 H022 0.9500 . ?
C023 H02C 0.9900 . ?
C023 H02D 0.9900 . ?
C023 C02F 1.529(3) . ?
C024 H02E 0.9900 . ?
C024 H02F 0.9900 . ?
C024 C02E 1.514(3) . ?
C025 H025 0.9500 . ?
C025 C02L 1.356(3) . ?
C026 H026 0.9500 . ?
C026 C029 1.362(3) . ?
C027 H027 0.9500 . ?
C028 H02G 0.9900 . ?
C028 H02H 0.9900 . ?
C028 C02H 1.540(3) . ?
C029 H029 0.9500 . ?
C02A H02I 0.9500 . ?
C02A C02L 1.411(3) . ?
C02B C02Q 1.392(3) . ?
C02B C02U 1.508(3) . ?
C02C C02G 1.394(3) . ?
C02C C02W 1.504(3) . ?
C02D H02J 0.9900 . ?
C02D H02K 0.9900 . ?
C02D C02P 1.523(3) . ?
C02E H02L 0.9800 . ?
C02E H02M 0.9800 . ?
C02E H02N 0.9800 . ?
C02F H02O 0.9900 . ?
C02F H02P 0.9900 . ?
C02F C02N 1.527(3) . ?
C02G H02Q 0.9500 . ?
C02H H02R 0.9900 . ?
C02H H02S 0.9900 . ?
C02H C02R 1.521(3) . ?
C02I H02T 0.9500 . ?
C02I C02K 1.382(3) . ?
C02J H02U 0.9800 . ?
C02J H02V 0.9800 . ?
C02J H02W 0.9800 . ?
C02K C02Q 1.390(3) . ?
C02K C037 1.517(3) . ?
C02L H02X 0.9500 . ?
C02M H02Y 0.9900 . ?
C02M H 0.9900 . ?
C02M C02Y 1.529(3) . ?
C02N H02Z 0.9800 . ?
C02N HA 0.9800 . ?
C02N HB 0.9800 . ?
C02O H02 0.9900 . ?
C02O HC 0.9900 . ?
C02O C031 1.513(3) . ?
C02P H1 0.9900 . ?
C02P HD 0.9900 . ?
C02P C03E 1.522(3) . ?
C02Q H2 0.9500 . ?
C02R H3 0.9900 . ?
C02R HE 0.9900 . ?
C02R C034 1.523(3) . ?
C02S H4 0.9800 . ?
C02S HF 0.9800 . ?
C02S HG 0.9800 . ?
C02T H5 0.9800 . ?
C02T HH 0.9800 . ?
C02T HI 0.9800 . ?
C02U H6 0.9800 . ?
C02U HJ 0.9800 . ?
C02U HK 0.9800 . ?
C02V C02X 1.392(4) . ?
C02V C02Z 1.501(4) . ?
C02V C032 1.393(3) . ?
C02W H7 0.9800 . ?
C02W HL 0.9800 . ?
C02W HM 0.9800 . ?
C02X H9 0.9500 . ?
C02X C039 1.383(4) . ?
C02Y H8 0.9900 . ?
C02Y HN 0.9900 . ?
C02Y C03G 1.529(4) . ?
C02Z H10 0.9800 . ?
C02Z HO 0.9800 . ?
C02Z HP 0.9800 . ?
C030 H030 0.9500 . ?
C030 C032 1.382(4) . ?
C030 C033 1.372(4) . ?
C031 H03A 0.9900 . ?
C031 H03B 0.9900 . ?
C031 C035 1.517(3) . ?
C032 H032 0.9500 . ?
C033 H033 0.9500 . ?
C033 C039 1.381(4) . ?
C034 H03C 0.9800 . ?
C034 H03D 0.9800 . ?
C034 H03E 0.9800 . ?
C035 H03F 0.9800 . ?
C035 H03G 0.9800 . ?
C035 H03H 0.9800 . ?
C036 C03C 1.386(4) . ?
C036 C03I 1.386(4) . ?
C036 C03N 1.484(4) . ?
C037 H03I 0.9800 . ?
C037 H03J 0.9800 . ?
C037 H03K 0.9800 . ?
C038 H038 0.9500 . ?
C038 C03C 1.394(5) . ?
C038 C03K 1.327(5) . ?
C039 H039 0.9500 . ?
C03A H03Y 0.9500 . ?
C03A C03B 1.374(4) . ?
C03A C03F 1.376(4) . ?
C03B C03H 1.392(4) . ?
C03B C03L 1.496(4) . ?
C03C H03R 0.9500 . ?
C03D H03Z 0.9500 . ?
C03D C03F 1.370(4) . ?
C03D C03J 1.382(4) . ?
C03E H03L 0.9800 . ?
C03E H03M 0.9800 . ?
C03E H03N 0.9800 . ?
C03F H03 0.9500 . ?
C03G H03O 0.9800 . ?
C03G H03P 0.9800 . ?
C03G H03Q 0.9800 . ?
C03H H11 0.9500 . ?
C03H C03J 1.370(4) . ?
C03I H03S 0.9500 . ?
C03I C03M 1.401(5) . ?
C03J H12 0.9500 . ?
C03K H03T 0.9500 . ?
C03K C03M 1.355(5) . ?
C03L H13 0.9800 . ?
C03L HQ 0.9800 . ?
C03L HR 0.9800 . ?
C03M H03U 0.9500 . ?
C03N H03V 0.9800 . ?
C03N H03W 0.9800 . ?
C03N H03X 0.9800 . ?
C03Q H14 0.9800 . ?
C03Q HS 0.9800 . ?
C03Q HT 0.9800 . ?
C03Q C03R 1.444(8) . ?
C03R C03O 1.3900 . ?
C03R C03P 1.3900 . ?
C03O H15 0.9500 . ?
C03O C03S 1.3900 . ?
C03S H16 0.9500 . ?
C03S C03T 1.3900 . ?
C03T H17 0.9500 . ?
C03T C03U 1.3900 . ?
C03U H18 0.9500 . ?
C03U C03P 1.3900 . ?
C03P H19 0.9500 . ?
C1 H1A 0.9800 . ?
C1 H1B 0.9800 . ?
C1 H1C 0.9800 . ?
C1 C3 1.388(14) . ?
C5 H5A 0.9500 . ?
C5 C03V 1.3900 . ?
C5 C3 1.3900 . ?
C03V H20 0.9500 . ?
C03V C6 1.3900 . ?
C6 H6A 0.9500 . ?
C6 C4 1.3900 . ?
C4 H4A 0.9500 . ?
C4 C2 1.3900 . ?
C2 H2A 0.9500 . ?
C2 C3 1.3900 . ?

loop_
_geom_torsion_atom_site_label_1
_geom_torsion_atom_site_label_2
_geom_torsion_atom_site_label_3
_geom_torsion_atom_site_label_4
_geom_torsion
_geom_torsion_site_symmetry_1
_geom_torsion_site_symmetry_2
_geom_torsion_site_symmetry_3
_geom_torsion_site_symmetry_4
_geom_torsion_publ_flag
C001 C004 C00V C00K -177.30(16) . . . . ?
C001 C004 C00V C00U 4.2(2) . . . . ?
C001 C004 C01R C01X 176.69(18) . . . . ?
C001 C00B C00C C00Q 153.40(15) . . . . ?
C001 C00B C00C C00Z -34.5(2) . . . . ?
C001 C00B C015 C01D -177.97(16) . . . . ?
C001 C00B C015 C021 10.8(3) . . . . ?
C001 C00O C00P C00Z -10.0(2) . . . . ?
C001 C00O C00P C017 176.78(16) . . . . ?
C002 C00E C014 C017 -2.2(3) . . . . ?
C002 C00O C00P C00Z 170.59(15) . . . . ?
C002 C00O C00P C017 -2.6(2) . . . . ?
C002 C00U C00V C004 -19.1(2) . . . . ?
C002 C00U C00V C00K 162.40(16) . . . . ?
C003 C00D C00T C01D 1.7(3) . . . . ?
C004 C001 C00B C00C -139.79(17) . . . . ?
C004 C001 C00B C015 49.9(3) . . . . ?
C004 C001 C00O C002 -18.9(2) . . . . ?
C004 C001 C00O C00P 161.74(16) . . . . ?
C004 C01R C01X C01P 0.5(3) . . . . ?
C005 C006 C007 C009 14.8(2) . . . . ?
C005 C006 C007 C01G -174.59(15) . . . . ?
C005 C006 C00H C01L 0.9(3) . . . . ?
C005 C008 C00I C009 36.4(2) . . . . ?
C005 C008 C00I C019 -131.42(18) . . . . ?
C005 C008 C016 C01B -166.41(17) . . . . ?
C005 C008 C016 C01S 11.0(2) . . . . ?
C005 C00J C00N C01L -4.2(3) . . . . ?
C005 C00J C01H C01S 1.5(3) . . . . ?
C005 C00J C01H C01W 179.34(16) . . . . ?
C006 C005 C008 C00I -14.5(2) . . . . ?
C006 C005 C008 C016 164.10(15) . . . . ?
C006 C005 C00J C00N 10.3(2) . . . . ?
C006 C005 C00J C01H -170.32(16) . . . . ?
C006 C007 C009 C00I 7.9(2) . . . . ?
C006 C007 C009 C00U 173.78(15) . . . . ?
C006 C007 C01G C00M 69.3(2) . . . . ?
C006 C00H C01L C00N 5.3(3) . . . . ?
C007 C006 C00H C01L -175.58(16) . . . . ?
C007 C009 C00I C008 -33.3(2) . . . . ?
C007 C009 C00I C019 135.19(17) . . . . ?
C007 C009 C00U C002 49.2(3) . . . . ?
C007 C009 C00U C00V -131.70(18) . . . . ?
C008 C005 C006 C007 -11.3(2) . . . . ?
C008 C005 C006 C00H 172.15(16) . . . . ?
C008 C005 C00J C00N -170.53(16) . . . . ?
C008 C005 C00J C01H 8.8(2) . . . . ?
C008 C00I C019 C00K 178.26(16) . . . . ?
C008 C00I C019 C01N 8.1(3) . . . . ?
C008 C016 C01B C02A 179.12(19) . . . . ?
C008 C016 C01S C01H -0.8(3) . . . . ?
C008 C016 C01S C025 178.78(17) . . . . ?
C009 C007 C01G C00M -120.49(18) . . . . ?
C009 C00I C019 C00K 10.9(2) . . . . ?
C009 C00I C019 C01N -159.31(16) . . . . ?
C009 C00U C00V C004 161.78(16) . . . . ?
C009 C00U C00V C00K -16.7(2) . . . . ?
C00A C010 C011 C01F -135.26(19) . . . . ?
C00A C010 C011 C01J 33.7(2) . . . . ?
C00A C010 C013 C003 -165.72(17) . . . . ?
C00A C010 C013 C00F 11.3(3) . . . . ?
C00A C018 C01M C022 0.7(3) . . . . ?
C00A C01E C01V C022 1.5(3) . . . . ?
C00B C001 C004 C00V -168.58(16) . . . . ?
C00B C001 C004 C01R 13.6(3) . . . . ?
C00B C001 C00O C002 164.34(15) . . . . ?
C00B C001 C00O C00P -15.1(2) . . . . ?
C00B C00C C00Q C00F 36.0(2) . . . . ?
C00B C00C C00Q C018 -138.66(18) . . . . ?
C00B C00C C00Z C00P 9.8(3) . . . . ?
C00B C00C C00Z C01Z -164.53(16) . . . . ?
C00B C015 C01D C00F 11.6(2) . . . . ?
C00B C015 C01D C00T -175.45(17) . . . . ?
C00B C015 C021 C02D 93.1(2) . . . . ?
C00C C00B C015 C01D 12.1(2) . . . . ?
C00C C00B C015 C021 -159.10(17) . . . . ?
C00C C00Q C018 C00A -171.75(17) . . . . ?
C00C C00Q C018 C01M 11.5(3) . . . . ?
C00C C00Z C01Z C02M 94.1(2) . . . . ?
C00D C003 C013 C00F -0.2(3) . . . . ?
C00D C003 C013 C010 176.77(17) . . . . ?
C00D C00T C01D C00F 1.5(3) . . . . ?
C00D C00T C01D C015 -171.47(17) . . . . ?
C00E C002 C00O C001 -178.21(16) . . . . ?
C00E C002 C00O C00P 1.2(2) . . . . ?
C00E C002 C00U C009 16.2(3) . . . . ?
C00E C002 C00U C00V -162.86(16) . . . . ?
C00E C014 C017 C00P 0.7(3) . . . . ?
C00F C00Q C018 C00A 13.7(3) . . . . ?
C00F C00Q C018 C01M -163.09(17) . . . . ?
C00G C00S C01U C01A -173.88(16) . . . . ?
C00G C00S C01U C020 5.3(2) . . . . ?
C00G C01F C028 C02H -75.8(2) . . . . ?
C00H C006 C007 C009 -168.76(16) . . . . ?
C00H C006 C007 C01G 1.8(2) . . . . ?
C00I C008 C016 C01B 12.1(3) . . . . ?
C00I C008 C016 C01S -170.47(16) . . . . ?
C00I C009 C00U C002 -144.42(17) . . . . ?
C00I C009 C00U C00V 34.7(2) . . . . ?
C00I C019 C01N C02O 96.7(2) . . . . ?
C00J C005 C006 C007 167.91(15) . . . . ?
C00J C005 C006 C00H -8.7(2) . . . . ?
C00J C005 C008 C00I 166.32(15) . . . . ?
C00J C005 C008 C016 -15.1(2) . . . . ?
C00J C00N C01L C00H -3.6(3) . . . . ?
C00J C01H C01S C016 -5.4(3) . . . . ?
C00J C01H C01S C025 175.02(18) . . . . ?
C00J C01H C01W C01T -77.6(2) . . . . ?
C00J C01H C01W C02C 102.7(2) . . . . ?
C00K C019 C01N C02O -73.8(2) . . . . ?
C00K C01P C01X C01R 0.7(3) . . . . ?
C00L C00S C01U C01A 5.6(2) . . . . ?
C00L C00S C01U C020 -175.21(16) . . . . ?
C00L C00Y C01I C01Y 174.31(17) . . . . ?
C00N C00J C01H C01S -179.18(17) . . . . ?
C00N C00J C01H C01W -1.3(3) . . . . ?
C00O C001 C004 C00V 14.8(2) . . . . ?
C00O C001 C004 C01R -162.95(17) . . . . ?
C00O C001 C00B C00C 36.9(2) . . . . ?
C00O C001 C00B C015 -133.46(18) . . . . ?
C00O C002 C00E C014 1.2(3) . . . . ?
C00O C002 C00U C009 -165.91(16) . . . . ?
C00O C002 C00U C00V 15.0(2) . . . . ?
C00O C00P C00Z C00C 12.9(2) . . . . ?
C00O C00P C00Z C01Z -172.50(16) . . . . ?
C00O C00P C017 C014 1.7(3) . . . . ?
C00P C00Z C01Z C02M -80.3(2) . . . . ?
C00Q C00C C00Z C00P -179.10(16) . . . . ?
C00Q C00C C00Z C01Z 6.6(3) . . . . ?
C00Q C00F C013 C003 -176.79(16) . . . . ?
C00Q C00F C013 C010 6.1(3) . . . . ?
C00Q C00F C01D C00T 176.15(17) . . . . ?
C00Q C00F C01D C015 -10.6(2) . . . . ?
C00Q C018 C01M C022 177.53(18) . . . . ?
C00S C00G C01F C011 8.2(2) . . . . ?
C00S C00G C01F C028 -178.59(16) . . . . ?
C00S C00G C01K C00R 0.7(3) . . . . ?
C00S C00L C00Y C00W 10.7(2) . . . . ?
C00S C00L C00Y C01I -164.11(16) . . . . ?
C00S C00L C01J C00X -134.39(18) . . . . ?
C00S C00L C01J C011 33.9(2) . . . . ?
C00S C01U C020 C00R -2.6(3) . . . . ?
C00U C002 C00E C014 179.10(17) . . . . ?
C00U C002 C00O C001 3.8(2) . . . . ?
C00U C002 C00O C00P -176.77(16) . . . . ?
C00U C009 C00I C008 159.48(14) . . . . ?
C00U C009 C00I C019 -32.0(2) . . . . ?
C00V C004 C01R C01X -1.1(3) . . . . ?
C00V C00K C019 C00I 8.2(3) . . . . ?
C00V C00K C019 C01N 178.85(16) . . . . ?
C00V C00K C01P C01X -1.2(3) . . . . ?
C00W C00Y C01I C01Y -0.6(3) . . . . ?
C00W C01A C01C C012 87.1(2) . . . . ?
C00W C01A C01C C02B -92.4(2) . . . . ?
C00W C01A C01U C00S 4.9(2) . . . . ?
C00W C01A C01U C020 -174.24(16) . . . . ?
C00X C01E C01V C022 -171.31(18) . . . . ?
C00X C01Q C023 C02F -63.73(19) . . . . ?
C00Y C00L C00S C00G 166.08(16) . . . . ?
C00Y C00L C00S C01U -13.4(2) . . . . ?
C00Y C00L C01J C00X 48.5(3) . . . . ?
C00Y C00L C01J C011 -143.19(17) . . . . ?
C00Y C00W C01A C01C 178.59(16) . . . . ?
C00Y C00W C01A C01U -7.5(3) . . . . ?
C00Y C00W C029 C026 3.6(3) . . . . ?
C00Y C01I C01Y C026 3.1(3) . . . . ?
C00Z C00C C00Q C00F -135.47(19) . . . . ?
C00Z C00C C00Q C018 49.9(3) . . . . ?
C00Z C00P C017 C014 -171.13(17) . . . . ?
C00Z C01Z C02M C02Y 175.23(17) . . . . ?
C010 C00A C018 C00Q 3.6(3) . . . . ?
C010 C00A C018 C01M -179.51(17) . . . . ?
C010 C00A C01E C00X -8.6(3) . . . . ?
C010 C00A C01E C01V 178.40(17) . . . . ?
C010 C011 C01F C00G -176.30(16) . . . . ?
C010 C011 C01F C028 10.7(3) . . . . ?
C010 C011 C01J C00L 153.95(15) . . . . ?
C010 C011 C01J C00X -37.0(2) . . . . ?
C011 C010 C013 C003 9.2(3) . . . . ?
C011 C010 C013 C00F -173.85(16) . . . . ?
C011 C01F C028 C02H 97.3(2) . . . . ?
C012 C01C C02B C02Q -0.5(3) . . . . ?
C012 C01C C02B C02U 179.9(2) . . . . ?
C012 C02I C02K C02Q -0.9(3) . . . . ?
C012 C02I C02K C037 179.5(2) . . . . ?
C013 C003 C00D C00T -2.3(3) . . . . ?
C013 C00F C00Q C00C 166.54(16) . . . . ?
C013 C00F C00Q C018 -18.5(3) . . . . ?
C013 C00F C01D C00T -4.1(3) . . . . ?
C013 C00F C01D C015 169.21(16) . . . . ?
C013 C010 C011 C01F 49.7(3) . . . . ?
C013 C010 C011 C01J -141.29(17) . . . . ?
C015 C00B C00C C00Q -35.7(2) . . . . ?
C015 C00B C00C C00Z 136.41(18) . . . . ?
C015 C021 C02D C02P -64.0(2) . . . . ?
C016 C008 C00I C009 -142.13(17) . . . . ?
C016 C008 C00I C019 50.0(3) . . . . ?
C016 C01B C02A C02L 1.5(3) . . . . ?
C016 C01S C025 C02L 2.7(3) . . . . ?
C017 C00P C00Z C00C -174.29(17) . . . . ?
C017 C00P C00Z C01Z 0.3(3) . . . . ?
C018 C00A C010 C011 168.66(16) . . . . ?
C018 C00A C010 C013 -16.1(3) . . . . ?
C018 C00A C01E C00X 171.18(16) . . . . ?
C018 C00A C01E C01V -1.9(3) . . . . ?
C018 C01M C022 C01V -1.1(3) . . . . ?
C019 C00K C00V C004 176.46(16) . . . . ?
C019 C00K C00V C00U -5.0(2) . . . . ?
C019 C00K C01P C01X -176.95(18) . . . . ?
C019 C01N C02O C031 -171.19(17) . . . . ?
C01A C00W C00Y C00L -0.3(2) . . . . ?
C01A C00W C00Y C01I 174.82(16) . . . . ?
C01A C00W C029 C026 -173.83(17) . . . . ?
C01A C01C C02B C02Q 178.95(19) . . . . ?
C01A C01C C02B C02U -0.6(3) . . . . ?
C01A C01U C020 C00R 176.57(17) . . . . ?
C01B C016 C01S C01H 176.70(17) . . . . ?
C01B C016 C01S C025 -3.7(3) . . . . ?
C01B C02A C02L C025 -2.7(3) . . . . ?
C01C C012 C02I C02K 0.3(3) . . . . ?
C01C C01A C01U C00S 178.74(16) . . . . ?
C01C C01A C01U C020 -0.4(3) . . . . ?
C01C C02B C02Q C02K -0.1(3) . . . . ?
C01D C00F C00Q C00C -13.7(2) . . . . ?
C01D C00F C00Q C018 161.26(17) . . . . ?
C01D C00F C013 C003 3.4(2) . . . . ?
C01D C00F C013 C010 -173.71(16) . . . . ?
C01D C015 C021 C02D -78.2(2) . . . . ?
C01E C00A C010 C011 -11.6(3) . . . . ?
C01E C00A C010 C013 163.63(17) . . . . ?
C01E C00A C018 C00Q -176.15(17) . . . . ?
C01E C00A C018 C01M 0.8(3) . . . . ?
C01E C00X C01J C00L -174.73(16) . . . . ?
C01E C00X C01J C011 17.2(3) . . . . ?
C01E C00X C01Q C023 -72.2(2) . . . . ?
C01E C01V C022 C01M -0.1(3) . . . . ?
C01F C00G C00S C00L -10.1(2) . . . . ?
C01F C00G C00S C01U 169.43(15) . . . . ?
C01F C00G C01K C00R -172.87(17) . . . . ?
C01F C011 C01J C00L -36.2(2) . . . . ?
C01F C011 C01J C00X 132.85(18) . . . . ?
C01F C028 C02H C02R -67.2(2) . . . . ?
C01G C007 C009 C00I -162.09(15) . . . . ?
C01G C007 C009 C00U 3.8(3) . . . . ?
C01G C00M C024 C02E -175.42(16) . . . . ?
C01H C00J C00N C01L 176.46(17) . . . . ?
C01H C01S C025 C02L -177.7(2) . . . . ?
C01H C01W C02C C02G 179.51(17) . . . . ?
C01H C01W C02C C02W -1.3(3) . . . . ?
C01I C01Y C026 C029 -2.2(3) . . . . ?
C01J C00L C00S C00G -11.2(2) . . . . ?
C01J C00L C00S C01U 169.33(15) . . . . ?
C01J C00L C00Y C00W -172.20(16) . . . . ?
C01J C00L C00Y C01I 12.9(3) . . . . ?
C01J C00X C01E C00A 5.8(3) . . . . ?
C01J C00X C01E C01V 178.62(18) . . . . ?
C01J C00X C01Q C023 97.23(19) . . . . ?
C01J C011 C01F C00G 15.0(2) . . . . ?
C01J C011 C01F C028 -157.97(16) . . . . ?
C01K C00G C00S C00L 176.13(16) . . . . ?
C01K C00G C00S C01U -4.4(2) . . . . ?
C01K C00G C01F C011 -178.33(17) . . . . ?
C01K C00G C01F C028 -5.1(3) . . . . ?
C01K C00R C020 C01U -1.1(3) . . . . ?
C01N C02O C031 C035 68.9(3) . . . . ?
C01P C00K C00V C004 0.6(3) . . . . ?
C01P C00K C00V C00U 179.09(17) . . . . ?
C01P C00K C019 C00I -176.12(18) . . . . ?
C01P C00K C019 C01N -5.5(3) . . . . ?
C01Q C00X C01E C00A 175.52(16) . . . . ?
C01Q C00X C01E C01V -11.7(3) . . . . ?
C01Q C00X C01J C00L 15.9(3) . . . . ?
C01Q C00X C01J C011 -152.12(17) . . . . ?
C01Q C023 C02F C02N -70.5(2) . . . . ?
C01R C004 C00V C00K 0.6(2) . . . . ?
C01R C004 C00V C00U -177.95(16) . . . . ?
C01S C016 C01B C02A 1.7(3) . . . . ?
C01S C01H C01W C01T 100.2(2) . . . . ?
C01S C01H C01W C02C -79.4(2) . . . . ?
C01S C025 C02L C02A 0.5(4) . . . . ?
C01T C01W C02C C02G -0.1(3) . . . . ?
C01T C01W C02C C02W 179.03(19) . . . . ?
C01U C01A C01C C012 -86.8(2) . . . . ?
C01U C01A C01C C02B 93.7(2) . . . . ?
C01W C01H C01S C016 176.75(16) . . . . ?
C01W C01H C01S C025 -2.8(3) . . . . ?
C01W C01T C027 C01O -0.8(3) . . . . ?
C01W C02C C02G C01O 0.3(3) . . . . ?
C01Y C026 C029 C00W -1.2(3) . . . . ?
C01Z C02M C02Y C03G -71.4(2) . . . . ?
C020 C00R C01K C00G 2.1(3) . . . . ?
C021 C015 C01D C00F -176.89(16) . . . . ?
C021 C015 C01D C00T -3.9(3) . . . . ?
C021 C02D C02P C03E -176.3(2) . . . . ?
C024 C00M C01G C007 178.76(15) . . . . ?
C027 C01O C02G C02C -0.7(3) . . . . ?
C027 C01T C01W C01H -179.29(17) . . . . ?
C027 C01T C01W C02C 0.3(3) . . . . ?
C028 C02H C02R C034 -175.93(18) . . . . ?
C029 C00W C00Y C00L -177.79(16) . . . . ?
C029 C00W C00Y C01I -2.7(2) . . . . ?
C029 C00W C01A C01C -4.0(3) . . . . ?
C029 C00W C01A C01U 169.93(16) . . . . ?
C02G C01O C027 C01T 0.9(3) . . . . ?
C02I C012 C01C C01A -179.03(17) . . . . ?
C02I C012 C01C C02B 0.4(3) . . . . ?
C02I C02K C02Q C02B 0.8(4) . . . . ?
C02J C012 C01C C01A 0.8(3) . . . . ?
C02J C012 C01C C02B -179.76(19) . . . . ?
C02J C012 C02I C02K -179.5(2) . . . . ?
C02S C01O C027 C01T -178.49(18) . . . . ?
C02S C01O C02G C02C 178.72(19) . . . . ?
C02T C01T C01W C01H -0.1(3) . . . . ?
C02T C01T C01W C02C 179.57(19) . . . . ?
C02T C01T C027 C01O -179.99(19) . . . . ?
C02U C02B C02Q C02K 179.5(2) . . . . ?
C02V C02X C039 C033 0.5(4) . . . . ?
C02W C02C C02G C01O -178.9(2) . . . . ?
C02X C02V C032 C030 -0.5(3) . . . . ?
C02Z C02V C02X C039 -178.6(2) . . . . ?
C02Z C02V C032 C030 177.9(2) . . . . ?
C030 C033 C039 C02X -0.2(4) . . . . ?
C032 C02V C02X C039 -0.1(4) . . . . ?
C032 C030 C033 C039 -0.5(4) . . . . ?
C033 C030 C032 C02V 0.8(4) . . . . ?
C036 C03I C03M C03K -1.0(5) . . . . ?
C037 C02K C02Q C02B -179.5(2) . . . . ?
C038 C03K C03M C03I 1.2(6) . . . . ?
C03A C03B C03H C03J 2.5(4) . . . . ?
C03B C03A C03F C03D -0.8(5) . . . . ?
C03B C03H C03J C03D -1.7(5) . . . . ?
C03C C036 C03I C03M 0.4(4) . . . . ?
C03C C038 C03K C03M -0.9(5) . . . . ?
C03F C03A C03B C03H -1.3(4) . . . . ?
C03F C03A C03B C03L 178.4(3) . . . . ?
C03F C03D C03J C03H -0.4(5) . . . . ?
C03I C036 C03C C038 -0.1(4) . . . . ?
C03J C03D C03F C03A 1.6(5) . . . . ?
C03K C038 C03C C036 0.3(4) . . . . ?
C03L C03B C03H C03J -177.2(3) . . . . ?
C03N C036 C03C C038 -178.3(3) . . . . ?
C03N C036 C03I C03M 178.6(3) . . . . ?
C03Q C03R C03O C03S -179.4(6) . . . . ?
C03Q C03R C03P C03U 179.3(6) . . . . ?
C03R C03O C03S C03T 0.0 . . . . ?
C03O C03R C03P C03U 0.0 . . . . ?
C03O C03S C03T C03U 0.0 . . . . ?
C03S C03T C03U C03P 0.0 . . . . ?
C03T C03U C03P C03R 0.0 . . . . ?
C03P C03R C03O C03S 0.0 . . . . ?
C5 C03V C6 C4 0.0 . . . . ?
C03V C5 C3 C1 -179.4(11) . . . . ?
C03V C5 C3 C2 0.0 . . . . ?
C03V C6 C4 C2 0.0 . . . . ?
C6 C4 C2 C3 0.0 . . . . ?
C4 C2 C3 C1 179.2(14) . . . . ?
C4 C2 C3 C5 0.0 . . . . ?
C3 C5 C03V C6 0.0 . . . . ?
